data_4088928
loop_
_publ_author_name
'Causero, Andrea'
'Ballmann, Gerd'
'Pahl, J\"urgen'
'Zijlstra, Harmen'
'F\"arber, Christian'
'Harder, Sjoerd'

_publ_section_title
;
 Stabilization of Calcium Hydride Complexes by Fine Tuning of Amidinate
 Ligands
;
_journal_issue 19
_journal_name_full Organometallics
_journal_page_first 3350
_journal_paper_doi 10.1021/acs.organomet.6b00566
_journal_volume 35
_journal_year 2016
_chemical_formula_moiety '2(C38 H59 Ca N3 Si2), 4(C7 H8)'
_chemical_formula_sum 'C104 H150 Ca2 N6 Si4'
_chemical_formula_weight 1676.81
_space_group_crystal_system triclinic
_space_group_IT_number 2
_space_group_name_Hall '-P 1'
_space_group_name_H-M_alt 'P -1'
_atom_sites_solution_hydrogens geom
_atom_sites_solution_primary direct
_audit_creation_date 2016-05-25
_audit_creation_method
;
Olex2 1.2
(compiled 2016.02.19 svn.r3266 for OlexSys, GUI svn.r5155)
;
_cell_angle_alpha 110.503(2)
_cell_angle_beta 102.6180(10)
_cell_angle_gamma 100.0220(10)
_cell_formula_units_Z 2
_cell_length_a 16.3967(2)
_cell_length_b 16.4260(3)
_cell_length_c 21.1559(4)
_cell_measurement_reflns_used 39467
_cell_measurement_temperature 100
_cell_measurement_theta_max 73.7680
_cell_measurement_theta_min 3.5190
_cell_volume 5008.65(17)
_computing_cell_refinement
;
CrysAlisPro, Agilent Technologies,
Version 1.171.37.35 (release 13-08-2014 CrysAlis171 .NET)
(compiled Aug 13 2014,18:06:01)
;
_computing_data_collection
;
CrysAlisPro, Agilent Technologies,
Version 1.171.37.35 (release 13-08-2014 CrysAlis171 .NET)
(compiled Aug 13 2014,18:06:01)
;
_computing_data_reduction
;
CrysAlisPro, Agilent Technologies,
Version 1.171.37.35 (release 13-08-2014 CrysAlis171 .NET)
(compiled Aug 13 2014,18:06:01)
;
_computing_molecular_graphics 'Olex2 (Dolomanov et al., 2009)'
_computing_publication_material 'Olex2 (Dolomanov et al., 2009)'
_computing_structure_refinement 'ShelXL (Sheldrick, 2015)'
_computing_structure_solution 'ShelXT (Sheldrick, 2015)'
_diffrn_ambient_environment air
_diffrn_ambient_temperature 100
_diffrn_detector 'CCD plate'
_diffrn_detector_area_resol_mean 5.2903
_diffrn_detector_type AtlasS2
_diffrn_measured_fraction_theta_full 0.997
_diffrn_measured_fraction_theta_max 0.993
_diffrn_measurement_details
;
#__ type_ start__ end____ width___ exp.time_
  1 omega  -50.00   31.00   1.0000    3.0000
omega____ theta____ kappa____ phi______ frames
    -      -41.6909   38.0000  -30.0000 81

#__ type_ start__ end____ width___ exp.time_
  2 omega  -50.00   31.00   1.0000    3.0000
omega____ theta____ kappa____ phi______ frames
    -      -41.6909   38.0000 -180.0000 81

#__ type_ start__ end____ width___ exp.time_
  3 omega  -96.00   -2.00   1.0000    3.0000
omega____ theta____ kappa____ phi______ frames
    -      -41.6909  125.0000 -180.0000 94

#__ type_ start__ end____ width___ exp.time_
  4 omega -112.00  -15.00   1.0000    3.0000
omega____ theta____ kappa____ phi______ frames
    -      -41.6909  -57.0000   30.0000 97

#__ type_ start__ end____ width___ exp.time_
  5 omega   32.00   91.00   1.0000   15.0000
omega____ theta____ kappa____ phi______ frames
    -      106.6205  -30.0000   60.0000 59

#__ type_ start__ end____ width___ exp.time_
  6 omega   32.00   91.00   1.0000   15.0000
omega____ theta____ kappa____ phi______ frames
    -      106.6205  -30.0000 -180.0000 59

#__ type_ start__ end____ width___ exp.time_
  7 omega   33.00  138.00   1.0000   15.0000
omega____ theta____ kappa____ phi______ frames
    -      106.6205  -77.0000  -60.0000 105

#__ type_ start__ end____ width___ exp.time_
  8 omega   35.00  122.00   1.0000   15.0000
omega____ theta____ kappa____ phi______ frames
    -      106.6205 -125.0000  150.0000 87

#__ type_ start__ end____ width___ exp.time_
  9 omega   25.00  109.00   1.0000   15.0000
omega____ theta____ kappa____ phi______ frames
    -      106.6205  -94.0000 -120.0000 84

#__ type_ start__ end____ width___ exp.time_
 10 omega   27.00  152.00   1.0000   15.0000
omega____ theta____ kappa____ phi______ frames
    -      106.6205  -15.0000  -90.0000 125

#__ type_ start__ end____ width___ exp.time_
 11 omega   75.00  178.00   1.0000   15.0000
omega____ theta____ kappa____ phi______ frames
    -      106.6205   77.0000    0.0000 103

#__ type_ start__ end____ width___ exp.time_
 12 omega   94.00  178.00   1.0000   15.0000
omega____ theta____ kappa____ phi______ frames
    -      106.6205  125.0000  -60.0000 84

#__ type_ start__ end____ width___ exp.time_
 13 omega   79.00  177.00   1.0000   15.0000
omega____ theta____ kappa____ phi______ frames
    -      106.6205   61.0000   90.0000 98

#__ type_ start__ end____ width___ exp.time_
 14 omega -112.00  -15.00   1.0000    3.0000
omega____ theta____ kappa____ phi______ frames
    -      -41.6909  -57.0000  120.0000 97

#__ type_ start__ end____ width___ exp.time_
 15 omega -116.00  -10.00   1.0000    3.0000
omega____ theta____ kappa____ phi______ frames
    -      -41.6909  -77.0000 -150.0000 106

#__ type_ start__ end____ width___ exp.time_
 16 omega -112.00  -15.00   1.0000    3.0000
omega____ theta____ kappa____ phi______ frames
    -      -41.6909  -57.0000  -60.0000 97

#__ type_ start__ end____ width___ exp.time_
 17 omega    1.00   82.00   1.0000    3.0000
omega____ theta____ kappa____ phi______ frames
    -       41.6909  -99.0000   60.0000 81

#__ type_ start__ end____ width___ exp.time_
 18 omega   79.00  177.00   1.0000   15.0000
omega____ theta____ kappa____ phi______ frames
    -      106.6205   61.0000  120.0000 98

#__ type_ start__ end____ width___ exp.time_
 19 omega   79.00  177.00   1.0000   15.0000
omega____ theta____ kappa____ phi______ frames
    -      106.6205   61.0000 -150.0000 98

#__ type_ start__ end____ width___ exp.time_
 20 omega   79.00  177.00   1.0000   15.0000
omega____ theta____ kappa____ phi______ frames
    -      106.6205   61.0000  150.0000 98

#__ type_ start__ end____ width___ exp.time_
 21 omega   79.00  177.00   1.0000   15.0000
omega____ theta____ kappa____ phi______ frames
    -      106.6205   61.0000 -120.0000 98

#__ type_ start__ end____ width___ exp.time_
 22 omega   83.00  178.00   1.0000   15.0000
omega____ theta____ kappa____ phi______ frames
    -      106.6205   30.0000  -60.0000 95

#__ type_ start__ end____ width___ exp.time_
 23 omega   79.00  177.00   1.0000   15.0000
omega____ theta____ kappa____ phi______ frames
    -      106.6205   61.0000 -180.0000 98

#__ type_ start__ end____ width___ exp.time_
 24 omega   79.00  177.00   1.0000   15.0000
omega____ theta____ kappa____ phi______ frames
    -      106.6205   61.0000  -30.0000 98

#__ type_ start__ end____ width___ exp.time_
 25 omega   79.00  177.00   1.0000   15.0000
omega____ theta____ kappa____ phi______ frames
    -      106.6205   61.0000   60.0000 98

#__ type_ start__ end____ width___ exp.time_
 26 omega -116.00  -10.00   1.0000    3.0000
omega____ theta____ kappa____ phi______ frames
    -      -41.6909  -77.0000  -90.0000 106

#__ type_ start__ end____ width___ exp.time_
 27 omega -116.00  -10.00   1.0000    3.0000
omega____ theta____ kappa____ phi______ frames
    -      -41.6909  -77.0000  120.0000 106

#__ type_ start__ end____ width___ exp.time_
 28 omega -114.00  -19.00   1.0000    3.0000
omega____ theta____ kappa____ phi______ frames
    -      -41.6909  -38.0000  150.0000 95

#__ type_ start__ end____ width___ exp.time_
 29 omega -116.00  -10.00   1.0000    3.0000
omega____ theta____ kappa____ phi______ frames
    -      -41.6909  -77.0000   30.0000 106

#__ type_ start__ end____ width___ exp.time_
 30 omega   75.00  178.00   1.0000   15.0000
omega____ theta____ kappa____ phi______ frames
    -      106.6205   77.0000   30.0000 103

#__ type_ start__ end____ width___ exp.time_
 31 omega   75.00  178.00   1.0000   15.0000
omega____ theta____ kappa____ phi______ frames
    -      106.6205   77.0000  -30.0000 103

#__ type_ start__ end____ width___ exp.time_
 32 omega   79.00  177.00   1.0000   15.0000
omega____ theta____ kappa____ phi______ frames
    -      106.6205   61.0000  -60.0000 98
;
_diffrn_measurement_device 'four-circle diffractometer'
_diffrn_measurement_device_type 'SuperNova, Dual, Cu at zero, AtlasS2'
_diffrn_measurement_method '\w scans'
_diffrn_orient_matrix_UB_11 -0.0951992000
_diffrn_orient_matrix_UB_12 -0.0422800000
_diffrn_orient_matrix_UB_13 -0.0472820000
_diffrn_orient_matrix_UB_21 -0.0180593000
_diffrn_orient_matrix_UB_22 0.0929586000
_diffrn_orient_matrix_UB_23 0.0285225000
_diffrn_orient_matrix_UB_31 0.0251801000
_diffrn_orient_matrix_UB_32 0.0202929000
_diffrn_orient_matrix_UB_33 -0.0600484000
_diffrn_radiation_monochromator mirror
_diffrn_radiation_probe x-ray
_diffrn_radiation_type CuK\a
_diffrn_radiation_wavelength 1.54184
_diffrn_reflns_av_unetI/netI 0.0157
_diffrn_reflns_Laue_measured_fraction_full 0.997
_diffrn_reflns_Laue_measured_fraction_max 0.993
_diffrn_reflns_limit_h_max 19
_diffrn_reflns_limit_h_min -19
_diffrn_reflns_limit_k_max 19
_diffrn_reflns_limit_k_min -19
_diffrn_reflns_limit_l_max 25
_diffrn_reflns_limit_l_min -25
_diffrn_reflns_number 32796
_diffrn_reflns_point_group_measured_fraction_full 0.997
_diffrn_reflns_point_group_measured_fraction_max 0.993
_diffrn_reflns_theta_full 67.684
_diffrn_reflns_theta_max 68.217
_diffrn_reflns_theta_min 2.872
_diffrn_source 'sealed X-ray tube'
_diffrn_source_type 'SuperNova (Cu) X-ray Source'
_exptl_absorpt_coefficient_mu 1.796
_exptl_absorpt_correction_T_max 0.988
_exptl_absorpt_correction_T_min 0.964
_exptl_absorpt_correction_type analytical
_exptl_absorpt_process_details
'CrysAlisPro, Agilent Technologies, Version 1.171.37.35 (release 13-08-2014 CrysAlis171 .NET) (compiled Aug 13 2014,18:06:01) Analytical numeric absorption correction using a multifaceted crystal model based on expressions derived by R.C. Clark & J.S. Reid. (Clark, R. C. & Reid, J. S. (1995). Acta Cryst. A51, 887-897) Empirical absorption correction using spherical harmonics, implemented in SCALE3 ABSPACK scaling algorithm.'
_exptl_crystal_colour 'clear colourless'
_exptl_crystal_colour_lustre clear
_exptl_crystal_colour_primary colourless
_exptl_crystal_density_diffrn 1.112
_exptl_crystal_description block
_exptl_crystal_F_000 1824
_exptl_crystal_size_max 0.426
_exptl_crystal_size_mid 0.137
_exptl_crystal_size_min 0.1309
_refine_diff_density_max 0.860
_refine_diff_density_min -0.513
_refine_diff_density_rms 0.070
_refine_ls_extinction_method none
_refine_ls_goodness_of_fit_ref 1.068
_refine_ls_hydrogen_treatment constr
_refine_ls_matrix_type full
_refine_ls_number_parameters 1284
_refine_ls_number_reflns 32796
_refine_ls_number_restraints 191
_refine_ls_restrained_S_all 1.068
_refine_ls_R_factor_all 0.0628
_refine_ls_R_factor_gt 0.0594
_refine_ls_shift/su_max 0.001
_refine_ls_shift/su_mean 0.000
_refine_ls_structure_factor_coef Fsqd
_refine_ls_weighting_details 'w=1/[\s^2^(Fo^2^)+(0.1350P)^2^+0.4500P] where P=(Fo^2^+2Fc^2^)/3'
_refine_ls_weighting_scheme calc
_refine_ls_wR_factor_gt 0.1689
_refine_ls_wR_factor_ref 0.1719
_reflns_Friedel_coverage 0.000
_reflns_number_gt 29447
_reflns_number_total 32796
_reflns_threshold_expression 'I > 2\s(I)'
_cod_data_source_file om6b00566_si_002.cif
_cod_data_source_block hasj150309c_twin1_hklf4
_cod_original_cell_volume 5008.65(16)
_cod_database_code 4088928
_chemical_oxdiff_formula 'Ca N C H '
_shelx_space_group_comment
;
The symmetry employed for this shelxl refinement is uniquely defined
by the following loop, which should always be used as a source of
symmetry information in preference to the above space-group names.
They are only intended as comments.
;
_diffrn_oxdiff_twin_integration_method simultaneous
_olex2_refinement_description
;
1. Fixed Uiso
 At 1.2 times of:
  All C(H) groups
 At 1.5 times of:
  All C(H,H,H) groups
2. Restrained distances
 C49A-C48A
 1.54 with sigma of 0.01
 C50A-C48A
 1.54 with sigma of 0.01
 C65A-C60A
 1.54 with sigma of 0.01
 C68A-C70A
 1.54 with sigma of 0.01
 C68A-C69A
 1.54 with sigma of 0.01
3. Uiso/Uaniso restraints and constraints
Uanis(C60) = Uanis(C70A)
Uanis(C65) = Uanis(C68A)
4. Rigid body (RIGU) restrains
 C68A, C65A, C45A, C44A, C43A, C42A, C41A, C40A, C39A, N4A, N5A, C59A, C64A,
 C63A, C62A, C61A, C60A, C48A, C50A, C49A, C46A, C47A, C67A, C66A, C70A, C69A
 with sigma for 1-2 distances of 0.004 and sigma for 1-3 distances of 0.004
5. Others
 Fixed Sof: N4(0.8) N5(0.8) C68A(0.2) H68A(0.2) C60(0.8) C64(0.8) C65A(0.2)
 H65A(0.2) C67(0.8) H67A(0.8) H67B(0.8) H67C(0.8) C63(0.8) H63(0.8) C66(0.8)
 H66A(0.8) H66B(0.8) H66C(0.8) C45(0.8) H45(0.8) C61(0.8) H61(0.8) C40(0.8)
 C45A(0.2) H45A(0.2) C59(0.8) C62(0.8) H62(0.8) C69(0.8) H69A(0.8) H69B(0.8)
 H69C(0.8) C70(0.8) H70A(0.8) H70B(0.8) H70C(0.8) C39(0.8) C44(0.8) C41(0.8)
 H41(0.8) C49(0.8) H49A(0.8) H49B(0.8) H49C(0.8) C43(0.8) H43(0.8) C46(0.8)
 H46A(0.8) H46B(0.8) H46C(0.8) C42(0.8) H42(0.8) C44A(0.2) C43A(0.2) H43A(0.2)
 C42A(0.2) H42A(0.2) C41A(0.2) H41A(0.2) C40A(0.2) C39A(0.2) C50(0.8) H50A(0.8)
 H50B(0.8) H50C(0.8) N4A(0.2) N5A(0.2) C59A(0.2) C64A(0.2) C63A(0.2) H63A(0.2)
 C62A(0.2) H62A(0.2) C61A(0.2) H61A(0.2) C60A(0.2) C47(0.8) H47A(0.8) H47B(0.8)
 H47C(0.8) C48A(0.2) H48A(0.2) C50A(0.2) H50D(0.2) H50E(0.2) H50F(0.2)
 C49A(0.2) H49D(0.2) H49E(0.2) H49F(0.2) C46A(0.2) H46D(0.2) H46E(0.2)
 H46F(0.2) C47A(0.2) H47D(0.2) H47E(0.2) H47F(0.2) C68(0.8) H68(0.8) C67A(0.2)
 H67D(0.2) H67E(0.2) H67F(0.2) C66A(0.2) H66D(0.2) H66E(0.2) H66F(0.2) C48(0.8)
 H48(0.8) C70A(0.2) H70D(0.2) H70E(0.2) H70F(0.2) C69A(0.2) H69D(0.2) H69E(0.2)
 H69F(0.2) C65(0.8) H65(0.8)
6.a Ternary CH refined with riding coordinates:
 C10(H10), C27(H27), C68A(H68A), C30(H30), C7(H7), C65A(H65A), C45(H45),
 C45A(H45A), C48A(H48A), C68(H68), C48(H48), C65(H65)
6.b Me refined with riding coordinates:
 C69A(H69D,H69E,H69F)
6.c Aromatic/amide H refined with riding coordinates:
 C15(H15), C18(H18), C16(H16), C54(H54), C23(H23), C19(H19), C56(H56), C4(H4),
 C24(H24), C3(H3), C5(H5), C53(H53), C25(H25), C57(H57), C63(H63), C102(H102),
 C61(H61), C91(H91), C94(H94), C95(H95), C100(H100), C98(H98), C62(H62),
 C93(H93), C101(H101), C99(H99), C92(H92), C41(H41), C77(H77), C43(H43),
 C42(H42), C43A(H43A), C42A(H42A), C41A(H41A), C88(H88), C84(H84), C80(H80),
 C78(H78), C81(H81), C79(H79), C85(H85), C86(H86), C87(H87), C63A(H63A),
 C62A(H62A), C61A(H61A)
6.d Fitted hexagon refined as free rotating group:
 C44A(C43A,C42A,C41A,C40A,C39A), C59A(C64A,C63A,C62A,C61A,C60A)
6.e Idealised Me refined as rotating group:
 C32(H32A,H32B,H32C), C20(H20A,H20B,H20C), C38(H38A,H38B,H38C), C31(H31A,H31B,
 H31C), C35(H35A,H35B,H35C), C8(H8A,H8B,H8C), C74(H74A,H74B,H74C), C36(H36A,
 H36B,H36C), C37(H37A,H37B,H37C), C73(H73A,H73B,H73C), C72(H72A,H72B,H72C),
 C11(H11A,H11B,H11C), C28(H28A,H28B,H28C), C71(H71A,H71B,H71C), C67(H67A,H67B,
 H67C), C29(H29A,H29B,H29C), C66(H66A,H66B,H66C), C33(H33A,H33B,H33C), C9(H9A,
 H9B,H9C), C12(H12A,H12B,H12C), C76(H76A,H76B,H76C), C75(H75A,H75B,H75C),
 C58(H58A,H58B,H58C), C69(H69A,H69B,H69C), C34(H34A,H34B,H34C), C70(H70A,H70B,
 H70C), C49(H49A,H49B,H49C), C104(H10A,H10B,H10C), C46(H46A,H46B,H46C),
 C97(H97A,H97B,H97C), C50(H50A,H50B,H50C), C83(H83A,H83B,H83C), C90(H90A,H90B,
 H90C), C47(H47A,H47B,H47C), C50A(H50D,H50E,H50F), C49A(H49D,H49E,H49F),
 C46A(H46D,H46E,H46F), C47A(H47D,H47E,H47F), C67A(H67D,H67E,H67F), C66A(H66D,
 H66E,H66F), C70A(H70D,H70E,H70F)
;
_shelx_shelxl_version_number 2014/7
_olex2_submission_special_instructions 'No special instructions were received'

loop_
_space_group_symop_operation_xyz
'x, y, z'
'-x, -y, -z'

loop_
_atom_site_label
_atom_site_type_symbol
_atom_site_fract_x
_atom_site_fract_y
_atom_site_fract_z
_atom_site_U_iso_or_equiv
_atom_site_adp_type
_atom_site_occupancy
_atom_site_site_symmetry_order
_atom_site_calc_flag
_atom_site_refinement_flags_posn
_atom_site_refinement_flags_adp
_atom_site_refinement_flags_occupancy
_atom_site_disorder_assembly
_atom_site_disorder_group
Ca1 Ca 0.59749(2) 0.08893(3) 0.51783(2) 0.01876(11) Uani 1 1 d . . . . .
Ca2 Ca 0.09886(3) 0.08444(3) 0.01124(2) 0.01958(11) Uani 1 1 d . . . . .
Si4 Si 0.09991(4) -0.10602(4) 0.03073(3) 0.02192(14) Uani 1 1 d . . . . .
Si2 Si 0.38354(4) 0.09933(4) 0.43467(3) 0.02180(14) Uani 1 1 d . . . . .
Si3 Si 0.07349(4) 0.02550(4) 0.15784(3) 0.02209(14) Uani 1 1 d . . . . .
Si1 Si 0.45970(4) -0.03921(4) 0.35786(3) 0.02185(14) Uani 1 1 d . . . . .
N2 N 0.66731(11) 0.23549(12) 0.52344(10) 0.0199(4) Uani 1 1 d . . . . .
N3 N 0.44769(12) 0.02632(13) 0.43677(10) 0.0216(4) Uani 1 1 d . . . . .
N1 N 0.75379(11) 0.15229(12) 0.55250(10) 0.0196(4) Uani 1 1 d . . . . .
N6 N 0.05472(12) -0.02113(12) 0.06703(10) 0.0207(4) Uani 1 1 d . . . . .
C15 C 0.90188(14) 0.28039(15) 0.54118(11) 0.0215(4) Uani 1 1 d . . . . .
H15 H 0.9009 0.2187 0.5196 0.026 Uiso 1 1 calc R . . . .
N4 N 0.19441(14) 0.16783(16) -0.03243(12) 0.0180(4) Uani 0.8 1 d . . P A 1
C2 C 0.88249(14) 0.19556(16) 0.65676(13) 0.0242(5) Uani 1 1 d . . . . .
N5 N 0.23260(13) 0.20286(15) 0.08553(11) 0.0153(4) Uani 0.8 1 d . . P A 1
C13 C 0.74835(14) 0.22832(15) 0.54419(11) 0.0196(4) Uani 1 1 d . . . . .
C21 C 0.64862(13) 0.30397(14) 0.50057(12) 0.0213(4) Uani 1 1 d . . . . .
C18 C 0.90720(14) 0.46013(15) 0.60390(12) 0.0239(5) Uani 1 1 d . . . . .
H18 H 0.9085 0.5219 0.6258 0.029 Uiso 1 1 calc R . . . .
C16 C 0.97642(14) 0.34726(16) 0.55568(12) 0.0234(5) Uani 1 1 d . . . . .
H16 H 1.0254 0.3306 0.5436 0.028 Uiso 1 1 calc R . . . .
C17 C 0.98047(14) 0.43846(16) 0.58771(12) 0.0247(5) Uani 1 1 d . . . . .
C14 C 0.82814(13) 0.30192(15) 0.55770(11) 0.0197(4) Uani 1 1 d . . . . .
C22 C 0.60643(14) 0.36381(15) 0.53824(12) 0.0228(5) Uani 1 1 d . . . . .
C54 C 0.45618(16) 0.33631(18) 0.00410(14) 0.0319(5) Uani 1 1 d . . . . .
H54 H 0.4861 0.3245 -0.0304 0.038 Uiso 1 1 calc R . . . .
C1 C 0.83459(13) 0.14112(15) 0.58549(12) 0.0214(4) Uani 1 1 d . . . . .
C52 C 0.33383(14) 0.28733(16) 0.04200(12) 0.0248(5) Uani 1 1 d . . . . .
C23 C 0.58458(15) 0.42909(16) 0.51492(14) 0.0269(5) Uani 1 1 d . . . . .
H23 H 0.5575 0.4703 0.5406 0.032 Uiso 1 1 calc R . . . .
C26 C 0.66427(13) 0.30854(15) 0.43891(12) 0.0228(5) Uani 1 1 d . . . . .
C55 C 0.48906(15) 0.41593(18) 0.06433(14) 0.0322(5) Uani 1 1 d . . . . .
C10 C 0.80840(15) 0.00417(16) 0.47105(13) 0.0264(5) Uani 1 1 d . . . . .
H10 H 0.7462 -0.0039 0.4700 0.032 Uiso 1 1 calc R . . . .
C19 C 0.83197(14) 0.39335(15) 0.58868(12) 0.0223(4) Uani 1 1 d . . . . .
H19 H 0.7825 0.4102 0.5995 0.027 Uiso 1 1 calc R . . . .
C6 C 0.86276(14) 0.06817(15) 0.54608(13) 0.0235(5) Uani 1 1 d . . . . .
C27 C 0.58302(15) 0.35563(16) 0.60206(13) 0.0261(5) Uani 1 1 d . . . . .
H27 H 0.5631 0.2896 0.5905 0.031 Uiso 1 1 calc R . . . .
C56 C 0.44282(16) 0.43114(17) 0.11326(14) 0.0325(6) Uani 1 1 d . . . . .
H56 H 0.4637 0.4855 0.1549 0.039 Uiso 1 1 calc R . . . .
C68A C 0.1965(16) 0.320(4) 0.198(2) 0.0245(9) Uani 0.2 1 d D U P A 2
H68A H 0.1624 0.2558 0.1686 0.029 Uiso 0.2 1 calc R . P A 2
C32 C 0.63519(16) 0.18398(18) 0.31886(13) 0.0309(5) Uani 1 1 d . . . . .
H32A H 0.5805 0.1579 0.3250 0.046 Uiso 1 1 calc GR . . . .
H32B H 0.6574 0.1352 0.2926 0.046 Uiso 1 1 calc GR . . . .
H32C H 0.6250 0.2216 0.2924 0.046 Uiso 1 1 calc GR . . . .
C51 C 0.25228(14) 0.21771(16) 0.03108(12) 0.0225(5) Uani 1 1 d . . . . .
C4 C 0.98994(15) 0.11139(19) 0.64680(15) 0.0330(6) Uani 1 1 d . . . . .
H4 H 1.0438 0.1029 0.6670 0.040 Uiso 1 1 calc R . . . .
C30 C 0.70210(15) 0.24228(16) 0.39188(12) 0.0246(5) Uani 1 1 d . . . . .
H30 H 0.7177 0.2011 0.4150 0.030 Uiso 1 1 calc R . . . .
C7 C 0.85153(15) 0.26852(16) 0.70483(12) 0.0267(5) Uani 1 1 d . . . . .
H7 H 0.7985 0.2749 0.6751 0.032 Uiso 1 1 calc R . . . .
C24 C 0.60161(15) 0.43496(16) 0.45525(14) 0.0299(5) Uani 1 1 d . . . . .
H24 H 0.5867 0.4801 0.4403 0.036 Uiso 1 1 calc R . . . .
C103 C 1.29714(17) 0.48883(19) 0.71727(15) 0.0337(6) Uani 1 1 d . . . . .
C3 C 0.96014(15) 0.17937(18) 0.68581(13) 0.0294(5) Uani 1 1 d . . . . .
H3 H 0.9930 0.2163 0.7337 0.035 Uiso 1 1 calc R . . . .
C5 C 0.94068(15) 0.05528(17) 0.57761(14) 0.0293(5) Uani 1 1 d . . . . .
H5 H 0.9604 0.0071 0.5512 0.035 Uiso 1 1 calc R . . . .
C20 C 1.06251(16) 0.51110(17) 0.60422(15) 0.0323(6) Uani 1 1 d . . . . .
H20A H 1.0646 0.5205 0.5613 0.048 Uiso 1 1 calc GR . . . .
H20B H 1.1134 0.4921 0.6211 0.048 Uiso 1 1 calc GR . . . .
H20C H 1.0625 0.5676 0.6409 0.048 Uiso 1 1 calc GR . . . .
C38 C 0.26833(14) 0.03602(16) 0.37837(13) 0.0267(5) Uani 1 1 d . . . . .
H38A H 0.2608 0.0330 0.3303 0.040 Uiso 1 1 calc GR . . . .
H38B H 0.2286 0.0674 0.3987 0.040 Uiso 1 1 calc GR . . . .
H38C H 0.2555 -0.0253 0.3768 0.040 Uiso 1 1 calc GR . . . .
C53 C 0.38013(15) 0.27295(17) -0.00707(13) 0.0279(5) Uani 1 1 d . . . . .
H53 H 0.3594 0.2188 -0.0490 0.033 Uiso 1 1 calc R . . . .
C25 C 0.64022(15) 0.37507(16) 0.41781(13) 0.0282(5) Uani 1 1 d . . . . .
H25 H 0.6509 0.3788 0.3764 0.034 Uiso 1 1 calc R . . . .
C31 C 0.78460(16) 0.28987(19) 0.38228(14) 0.0324(5) Uani 1 1 d . . . . .
H31A H 0.7701 0.3272 0.3564 0.049 Uiso 1 1 calc GR . . . .
H31B H 0.8098 0.2446 0.3555 0.049 Uiso 1 1 calc GR . . . .
H31C H 0.8267 0.3283 0.4288 0.049 Uiso 1 1 calc GR . . . .
C35 C 0.41886(16) -0.16263(16) 0.33956(13) 0.0289(5) Uani 1 1 d . . . . .
H35A H 0.4564 -0.1767 0.3749 0.043 Uiso 1 1 calc GR . . . .
H35B H 0.4197 -0.2001 0.2922 0.043 Uiso 1 1 calc GR . . . .
H35C H 0.3593 -0.1752 0.3421 0.043 Uiso 1 1 calc GR . . . .
C60 C 0.2686(2) 0.2988(2) 0.20969(16) 0.0206(7) Uani 0.8 1 d . . P A 1
C8 C 0.82591(17) 0.24093(18) 0.76148(14) 0.0326(6) Uani 1 1 d . . . . .
H8A H 0.7838 0.1811 0.7386 0.049 Uiso 1 1 calc GR . . . .
H8B H 0.7998 0.2852 0.7884 0.049 Uiso 1 1 calc GR . . . .
H8C H 0.8777 0.2388 0.7936 0.049 Uiso 1 1 calc GR . . . .
C74 C 0.01148(17) -0.20915(17) -0.03659(14) 0.0324(6) Uani 1 1 d . . . . .
H74A H -0.0295 -0.2284 -0.0137 0.049 Uiso 1 1 calc GR . . . .
H74B H 0.0373 -0.2581 -0.0564 0.049 Uiso 1 1 calc GR . . . .
H74C H -0.0194 -0.1946 -0.0747 0.049 Uiso 1 1 calc GR . . . .
C36 C 0.37816(15) 0.16469(16) 0.52562(14) 0.0284(5) Uani 1 1 d . . . . .
H36A H 0.3528 0.1227 0.5440 0.043 Uiso 1 1 calc GR . . . .
H36B H 0.3420 0.2058 0.5232 0.043 Uiso 1 1 calc GR . . . .
H36C H 0.4369 0.1998 0.5571 0.043 Uiso 1 1 calc GR . . . .
C37 C 0.42749(15) 0.18639(17) 0.40246(15) 0.0294(5) Uani 1 1 d . . . . .
H37A H 0.4895 0.1925 0.4085 0.044 Uiso 1 1 calc GR . . . .
H37B H 0.4194 0.2447 0.4299 0.044 Uiso 1 1 calc GR . . . .
H37C H 0.3963 0.1671 0.3523 0.044 Uiso 1 1 calc GR . . . .
C73 C 0.01645(16) 0.11592(16) 0.18383(13) 0.0280(5) Uani 1 1 d . . . . .
H73A H 0.0328 0.1603 0.1644 0.042 Uiso 1 1 calc GR . . . .
H73B H 0.0333 0.1461 0.2356 0.042 Uiso 1 1 calc GR . . . .
H73C H -0.0465 0.0887 0.1651 0.042 Uiso 1 1 calc GR . . . .
C72 C 0.03189(17) -0.05773(18) 0.19347(13) 0.0316(5) Uani 1 1 d . . . . .
H72A H -0.0286 -0.0911 0.1655 0.047 Uiso 1 1 calc GR . . . .
H72B H 0.0349 -0.0254 0.2430 0.047 Uiso 1 1 calc GR . . . .
H72C H 0.0676 -0.1002 0.1906 0.047 Uiso 1 1 calc GR . . . .
C57 C 0.36659(15) 0.36833(17) 0.10242(13) 0.0286(5) Uani 1 1 d . . . . .
H57 H 0.3363 0.3808 0.1367 0.034 Uiso 1 1 calc R . . . .
C11 C 0.82316(17) -0.09014(17) 0.44827(16) 0.0343(6) Uani 1 1 d . . . . .
H11A H 0.8812 -0.0865 0.4424 0.052 Uiso 1 1 calc GR . . . .
H11B H 0.7792 -0.1309 0.4033 0.052 Uiso 1 1 calc GR . . . .
H11C H 0.8185 -0.1133 0.4846 0.052 Uiso 1 1 calc GR . . . .
C64 C 0.37159(16) 0.21736(18) 0.16852(14) 0.0188(5) Uani 0.8 1 d . . P A 1
C28 C 0.65938(16) 0.39637(18) 0.66979(14) 0.0324(5) Uani 1 1 d . . . . .
H28A H 0.7050 0.3659 0.6625 0.049 Uiso 1 1 calc GR . . . .
H28B H 0.6398 0.3885 0.7084 0.049 Uiso 1 1 calc GR . . . .
H28C H 0.6825 0.4609 0.6820 0.049 Uiso 1 1 calc GR . . . .
C65A C 0.154(3) 0.341(4) -0.0442(9) 0.032(5) Uani 0.2 1 d D U P A 2
H65A H 0.1657 0.2805 -0.0574 0.038 Uiso 0.2 1 calc R . P A 2
C71 C 0.19127(15) 0.08014(17) 0.20817(13) 0.0305(5) Uani 1 1 d . . . . .
H71A H 0.2215 0.0334 0.2069 0.046 Uiso 1 1 calc GR . . . .
H71B H 0.1973 0.1178 0.2574 0.046 Uiso 1 1 calc GR . . . .
H71C H 0.2168 0.1179 0.1865 0.046 Uiso 1 1 calc GR . . . .
C67 C 0.1786(4) 0.3903(3) 0.1661(2) 0.0301(9) Uani 0.8 1 d . . P A 1
H67A H 0.2221 0.4471 0.1990 0.045 Uiso 0.8 1 calc GR . P A 1
H67B H 0.1208 0.4004 0.1579 0.045 Uiso 0.8 1 calc GR . P A 1
H67C H 0.1918 0.3685 0.1210 0.045 Uiso 0.8 1 calc GR . P A 1
C63 C 0.42763(17) 0.25617(19) 0.23811(15) 0.0225(6) Uani 0.8 1 d . . P A 1
H63 H 0.4810 0.2410 0.2479 0.027 Uiso 0.8 1 calc R . P A 1
C102 C 1.29268(19) 0.4239(2) 0.65256(16) 0.0396(6) Uani 1 1 d . . . . .
H102 H 1.3352 0.4352 0.6303 0.048 Uiso 1 1 calc R . . . .
C29 C 0.50806(17) 0.39515(18) 0.61721(15) 0.0334(6) Uani 1 1 d . . . . .
H29A H 0.5276 0.4612 0.6352 0.050 Uiso 1 1 calc GR . . . .
H29B H 0.4890 0.3780 0.6527 0.050 Uiso 1 1 calc GR . . . .
H29C H 0.4595 0.3716 0.5735 0.050 Uiso 1 1 calc GR . . . .
C66 C 0.1491(9) 0.3468(10) 0.2630(6) 0.034(2) Uani 0.8 1 d . . P A 1
H66A H 0.1520 0.3018 0.2835 0.052 Uiso 0.8 1 calc GR . P A 1
H66B H 0.0890 0.3497 0.2494 0.052 Uiso 0.8 1 calc GR . P A 1
H66C H 0.1862 0.4061 0.2981 0.052 Uiso 0.8 1 calc GR . P A 1
C33 C 0.57902(15) -0.01777(18) 0.36530(14) 0.0302(5) Uani 1 1 d . . . . .
H33A H 0.6047 0.0469 0.3798 0.045 Uiso 1 1 calc GR . . . .
H33B H 0.5859 -0.0517 0.3193 0.045 Uiso 1 1 calc GR . . . .
H33C H 0.6084 -0.0374 0.4006 0.045 Uiso 1 1 calc GR . . . .
C9 C 0.91962(17) 0.36093(18) 0.74024(14) 0.0360(6) Uani 1 1 d . . . . .
H9A H 0.9691 0.3588 0.7747 0.054 Uiso 1 1 calc GR . . . .
H9B H 0.8936 0.4073 0.7645 0.054 Uiso 1 1 calc GR . . . .
H9C H 0.9396 0.3756 0.7041 0.054 Uiso 1 1 calc GR . . . .
C45 C 0.2160(5) 0.0279(4) -0.1488(3) 0.0365(15) Uani 0.8 1 d . . P A 1
H45 H 0.1752 0.0113 -0.1236 0.044 Uiso 0.8 1 calc R . P A 1
C61 C 0.32840(17) 0.33665(18) 0.27919(14) 0.0204(5) Uani 0.8 1 d . . P A 1
H61 H 0.3141 0.3770 0.3171 0.024 Uiso 0.8 1 calc R . P A 1
C40 C 0.2093(4) 0.1182(5) -0.1505(3) 0.0314(12) Uani 0.8 1 d . . P A 1
C12 C 0.81951(18) 0.04153(17) 0.41611(14) 0.0334(6) Uani 1 1 d . . . . .
H12A H 0.8029 0.0982 0.4273 0.050 Uiso 1 1 calc GR . . . .
H12B H 0.7824 -0.0024 0.3691 0.050 Uiso 1 1 calc GR . . . .
H12C H 0.8804 0.0528 0.4166 0.050 Uiso 1 1 calc GR . . . .
C91 C 0.85623(18) 0.79086(18) 0.61080(14) 0.0360(6) Uani 1 1 d . . . . .
H91 H 0.8747 0.8550 0.6335 0.043 Uiso 1 1 calc R . . . .
C45A C 0.398(3) 0.134(3) 0.103(2) 0.054(7) Uani 0.2 1 d . U P A 2
H45A H 0.3547 0.1663 0.1171 0.065 Uiso 0.2 1 calc R . P A 2
C76 C 0.17080(17) -0.0715(2) -0.01970(15) 0.0347(6) Uani 1 1 d . . . . .
H76A H 0.1353 -0.0615 -0.0586 0.052 Uiso 1 1 calc GR . . . .
H76B H 0.1979 -0.1194 -0.0390 0.052 Uiso 1 1 calc GR . . . .
H76C H 0.2161 -0.0156 0.0122 0.052 Uiso 1 1 calc GR . . . .
C75 C 0.16811(17) -0.14825(19) 0.08891(14) 0.0339(6) Uani 1 1 d . . . . .
H75A H 0.2185 -0.0986 0.1230 0.051 Uiso 1 1 calc GR . . . .
H75B H 0.1881 -0.1969 0.0597 0.051 Uiso 1 1 calc GR . . . .
H75C H 0.1334 -0.1714 0.1144 0.051 Uiso 1 1 calc GR . . . .
C94 C 0.80024(19) 0.60509(19) 0.54178(15) 0.0364(6) Uani 1 1 d . . . . .
H94 H 0.7810 0.5411 0.5175 0.044 Uiso 1 1 calc R . . . .
C59 C 0.29334(16) 0.24111(17) 0.15453(13) 0.0162(5) Uani 0.8 1 d . . P A 1
C96 C 0.91634(18) 0.7432(2) 0.59513(14) 0.0381(6) Uani 1 1 d . . . . .
C95 C 0.88765(19) 0.6497(2) 0.56028(14) 0.0371(6) Uani 1 1 d . . . . .
H95 H 0.9279 0.6160 0.5490 0.044 Uiso 1 1 calc R . . . .
C100 C 1.1662(2) 0.3259(2) 0.65120(18) 0.0456(7) Uani 1 1 d . . . . .
H100 H 1.1224 0.2699 0.6295 0.055 Uiso 1 1 calc R . . . .
C58 C 0.57182(18) 0.4841(2) 0.07625(16) 0.0425(7) Uani 1 1 d . . . . .
H58A H 0.6002 0.4574 0.0410 0.064 Uiso 1 1 calc GR . . . .
H58B H 0.6109 0.5012 0.1238 0.064 Uiso 1 1 calc GR . . . .
H58C H 0.5580 0.5379 0.0717 0.064 Uiso 1 1 calc GR . . . .
C98 C 1.23310(19) 0.4716(2) 0.74760(15) 0.0410(6) Uani 1 1 d . . . . .
H98 H 1.2336 0.5156 0.7912 0.049 Uiso 1 1 calc R . . . .
C62 C 0.40690(18) 0.31598(19) 0.29279(14) 0.0240(6) Uani 0.8 1 d . . P A 1
H62 H 0.4463 0.3427 0.3394 0.029 Uiso 0.8 1 calc R . P A 1
C69 C 0.3929(5) 0.0625(5) 0.1257(3) 0.0319(12) Uani 0.8 1 d . . P A 1
H69A H 0.4393 0.0756 0.1689 0.048 Uiso 0.8 1 calc GR . P A 1
H69B H 0.4010 0.0156 0.0855 0.048 Uiso 0.8 1 calc GR . P A 1
H69C H 0.3365 0.0411 0.1315 0.048 Uiso 0.8 1 calc GR . P A 1
C34 C 0.40470(17) -0.02643(19) 0.27593(13) 0.0327(5) Uani 1 1 d . . . . .
H34A H 0.3418 -0.0408 0.2682 0.049 Uiso 1 1 calc GR . . . .
H34B H 0.4172 -0.0678 0.2352 0.049 Uiso 1 1 calc GR . . . .
H34C H 0.4263 0.0359 0.2815 0.049 Uiso 1 1 calc GR . . . .
C93 C 0.74155(18) 0.65294(19) 0.55843(15) 0.0375(6) Uani 1 1 d . . . . .
H93 H 0.6819 0.6224 0.5458 0.045 Uiso 1 1 calc R . . . .
C70 C 0.4870(5) 0.1846(7) 0.1071(4) 0.0339(13) Uani 0.8 1 d . . P A 1
H70A H 0.4905 0.2418 0.1016 0.051 Uiso 0.8 1 calc GR . P A 1
H70B H 0.4965 0.1404 0.0662 0.051 Uiso 0.8 1 calc GR . P A 1
H70C H 0.5315 0.1946 0.1504 0.051 Uiso 0.8 1 calc GR . P A 1
C101 C 1.2278(2) 0.3433(2) 0.61969(17) 0.0463(7) Uani 1 1 d . . . . .
H101 H 1.2260 0.2999 0.5753 0.056 Uiso 1 1 calc R . . . .
C39 C 0.19884(17) 0.1866(2) -0.09251(14) 0.0232(6) Uani 0.8 1 d . . P A 1
C44 C 0.18694(18) 0.2676(2) -0.09657(16) 0.0282(7) Uani 0.8 1 d . . P A 1
C99 C 1.16821(19) 0.3905(2) 0.71477(18) 0.0474(7) Uani 1 1 d . . . . .
H99 H 1.1248 0.3793 0.7363 0.057 Uiso 1 1 calc R . . . .
C92 C 0.77014(18) 0.74620(19) 0.59374(15) 0.0381(6) Uani 1 1 d . . . . .
H92 H 0.7300 0.7795 0.6063 0.046 Uiso 1 1 calc R . . . .
C41 C 0.2130(2) 0.1374(3) -0.21013(18) 0.0369(9) Uani 0.8 1 d . . P A 1
H41 H 0.2212 0.0932 -0.2496 0.044 Uiso 0.8 1 calc R . P A 1
C49 C 0.0697(4) 0.3418(5) -0.0654(3) 0.0388(14) Uani 0.8 1 d . . P A 1
H49A H 0.0636 0.3639 -0.1031 0.058 Uiso 0.8 1 calc GR . P A 1
H49B H 0.0557 0.3829 -0.0255 0.058 Uiso 0.8 1 calc GR . P A 1
H49C H 0.0299 0.2813 -0.0833 0.058 Uiso 0.8 1 calc GR . P A 1
C77 C 0.4616(2) 0.1953(2) -0.17312(18) 0.0539(9) Uani 1 1 d . . . . .
H77 H 0.4025 0.1607 -0.1927 0.065 Uiso 1 1 calc R . . . .
C43 C 0.1916(2) 0.2823(3) -0.15730(18) 0.0363(8) Uani 0.8 1 d . . P A 1
H43 H 0.1852 0.3376 -0.1598 0.044 Uiso 0.8 1 calc R . P A 1
C104 C 1.3671(2) 0.5775(2) 0.75255(19) 0.0549(9) Uani 1 1 d . . . . .
H10A H 1.4152 0.5720 0.7321 0.082 Uiso 1 1 calc GR . . . .
H10B H 1.3886 0.5929 0.8035 0.082 Uiso 1 1 calc GR . . . .
H10C H 1.3431 0.6251 0.7449 0.082 Uiso 1 1 calc GR . . . .
C46 C 0.1849(9) -0.0461(5) -0.2254(5) 0.050(2) Uani 0.8 1 d . . P A 1
H46A H 0.1302 -0.0410 -0.2517 0.075 Uiso 0.8 1 calc GR . P A 1
H46B H 0.1757 -0.1059 -0.2239 0.075 Uiso 0.8 1 calc GR . P A 1
H46C H 0.2290 -0.0381 -0.2490 0.075 Uiso 0.8 1 calc GR . P A 1
C42 C 0.2051(2) 0.2187(3) -0.21263(18) 0.0395(8) Uani 0.8 1 d . . P A 1
H42 H 0.2090 0.2301 -0.2530 0.047 Uiso 0.8 1 calc R . P A 1
C44A C 0.2889(10) 0.0453(13) -0.1073(7) 0.041(5) Uani 0.2 1 d . U P A 2
C43A C 0.3513(12) 0.0094(13) -0.1335(7) 0.099(9) Uani 0.2 1 d G U P A 2
H43A H 0.3420 -0.0174 -0.1832 0.119 Uiso 0.2 1 calc R . P A 2
C42A C 0.4275(10) 0.0127(13) -0.0871(10) 0.109(9) Uani 0.2 1 d G U P A 2
H42A H 0.4702 -0.0119 -0.1050 0.131 Uiso 0.2 1 calc R . P A 2
C41A C 0.4412(8) 0.0519(13) -0.0144(9) 0.099(7) Uani 0.2 1 d G U P A 2
H41A H 0.4933 0.0541 0.0173 0.118 Uiso 0.2 1 calc R . P A 2
C40A C 0.3788(9) 0.0878(11) 0.0118(6) 0.074(5) Uani 0.2 1 d G U P A 2
C39A C 0.3026(8) 0.0845(11) -0.0347(8) 0.061(4) Uani 0.2 1 d G U P A 2
C88 C 0.8871(3) 0.3500(3) 0.1806(2) 0.0685(11) Uani 1 1 d . . . . .
H88 H 0.9461 0.3766 0.2091 0.082 Uiso 1 1 calc R . . . .
C97 C 1.0113(2) 0.7907(3) 0.61785(19) 0.0558(9) Uani 1 1 d . . . . .
H97A H 1.0187 0.8551 0.6284 0.084 Uiso 1 1 calc GR . . . .
H97B H 1.0359 0.7644 0.5797 0.084 Uiso 1 1 calc GR . . . .
H97C H 1.0413 0.7838 0.6603 0.084 Uiso 1 1 calc GR . . . .
C82 C 0.4868(3) 0.2677(3) -0.18912(19) 0.0634(11) Uani 1 1 d . . . . .
C84 C 0.7690(3) 0.3291(3) 0.0830(2) 0.0691(12) Uani 1 1 d . . . . .
H84 H 0.7452 0.3405 0.0428 0.083 Uiso 1 1 calc R . . . .
C50 C 0.2270(2) 0.4346(2) -0.0119(2) 0.0364(8) Uani 0.8 1 d . . P A 1
H50A H 0.2878 0.4345 0.0040 0.055 Uiso 0.8 1 calc GR . P A 1
H50B H 0.2120 0.4747 0.0278 0.055 Uiso 0.8 1 calc GR . P A 1
H50C H 0.2190 0.4561 -0.0500 0.055 Uiso 0.8 1 calc GR . P A 1
C80 C 0.6318(2) 0.2902(3) -0.1158(2) 0.0706(12) Uani 1 1 d . . . . .
H80 H 0.6913 0.3235 -0.0962 0.085 Uiso 1 1 calc R . . . .
C89 C 0.8551(3) 0.3697(3) 0.1203(2) 0.0641(10) Uani 1 1 d . . . . .
C78 C 0.5200(3) 0.1701(3) -0.1288(2) 0.0705(12) Uani 1 1 d . . . . .
H78 H 0.4996 0.1196 -0.1188 0.085 Uiso 1 1 calc R . . . .
C81 C 0.5771(3) 0.3177(3) -0.1582(2) 0.0756(13) Uani 1 1 d . . . . .
H81 H 0.5985 0.3690 -0.1669 0.091 Uiso 1 1 calc R . . . .
C79 C 0.6054(3) 0.2175(3) -0.1001(2) 0.0764(13) Uani 1 1 d . . . . .
H79 H 0.6454 0.2008 -0.0704 0.092 Uiso 1 1 calc R . . . .
C83 C 0.4252(3) 0.2913(3) -0.2364(2) 0.0777(13) Uani 1 1 d . . . . .
H83A H 0.4013 0.2405 -0.2830 0.117 Uiso 1 1 calc GR . . . .
H83B H 0.4551 0.3447 -0.2414 0.117 Uiso 1 1 calc GR . . . .
H83C H 0.3779 0.3043 -0.2166 0.117 Uiso 1 1 calc GR . . . .
C85 C 0.7157(3) 0.2727(3) 0.1009(3) 0.0799(14) Uani 1 1 d . . . . .
H85 H 0.6563 0.2461 0.0736 0.096 Uiso 1 1 calc R . . . .
C90 C 0.9103(3) 0.4306(3) 0.1014(3) 0.0872(16) Uani 1 1 d . . . . .
H90A H 0.9136 0.4932 0.1303 0.131 Uiso 1 1 calc GR . . . .
H90B H 0.8859 0.4179 0.0512 0.131 Uiso 1 1 calc GR . . . .
H90C H 0.9687 0.4219 0.1098 0.131 Uiso 1 1 calc GR . . . .
C86 C 0.7488(4) 0.2546(3) 0.1594(3) 0.0858(14) Uani 1 1 d . . . . .
H86 H 0.7131 0.2159 0.1730 0.103 Uiso 1 1 calc R . . . .
C87 C 0.8341(4) 0.2944(3) 0.1962(3) 0.0870(14) Uani 1 1 d . . . . .
H87 H 0.8574 0.2817 0.2358 0.104 Uiso 1 1 calc R . . . .
N4A N 0.2342(11) 0.1298(11) -0.0122(10) 0.074(5) Uani 0.2 1 d . U P A 2
N5A N 0.1964(11) 0.2358(10) 0.0591(9) 0.063(4) Uani 0.2 1 d . U P A 2
C59A C 0.1830(9) 0.3284(6) 0.0810(6) 0.053(4) Uani 0.2 1 d . U P A 2
C64A C 0.1819(11) 0.3701(9) 0.1503(6) 0.031(4) Uani 0.2 1 d G U P A 2
C63A C 0.1724(11) 0.4571(9) 0.1751(5) 0.067(5) Uani 0.2 1 d G U P A 2
H63A H 0.1717 0.4856 0.2225 0.081 Uiso 0.2 1 calc R . P A 2
C62A C 0.1641(11) 0.5025(7) 0.1306(7) 0.075(6) Uani 0.2 1 d G U P A 2
H62A H 0.1576 0.5620 0.1475 0.090 Uiso 0.2 1 calc R . P A 2
C61A C 0.1652(10) 0.4608(8) 0.0613(6) 0.068(5) Uani 0.2 1 d G U P A 2
H61A H 0.1595 0.4918 0.0308 0.081 Uiso 0.2 1 calc R . P A 2
C60A C 0.1746(9) 0.3737(7) 0.0365(5) 0.056(3) Uani 0.2 1 d DG U P A 2
C47 C 0.3070(4) 0.0297(4) -0.1090(2) 0.0417(12) Uani 0.8 1 d . . P A 1
H47A H 0.3483 0.0439 -0.1333 0.063 Uiso 0.8 1 calc GR . P A 1
H47B H 0.3059 -0.0296 -0.1079 0.063 Uiso 0.8 1 calc GR . P A 1
H47C H 0.3248 0.0758 -0.0605 0.063 Uiso 0.8 1 calc GR . P A 1
C48A C 0.213(2) 0.0407(19) -0.1581(17) 0.047(7) Uani 0.2 1 d D U P A 2
H48A H 0.1676 0.0365 -0.1334 0.057 Uiso 0.2 1 calc R . P A 2
C50A C 0.2120(19) 0.1291(19) -0.169(2) 0.055(7) Uani 0.2 1 d D U P A 2
H50D H 0.1958 0.1704 -0.1301 0.083 Uiso 0.2 1 calc GR . P A 2
H50E H 0.1698 0.1154 -0.2140 0.083 Uiso 0.2 1 calc GR . P A 2
H50F H 0.2700 0.1577 -0.1680 0.083 Uiso 0.2 1 calc GR . P A 2
C49A C 0.190(3) -0.058(2) -0.214(2) 0.057(9) Uani 0.2 1 d D U P A 2
H49D H 0.2362 -0.0646 -0.2366 0.086 Uiso 0.2 1 calc GR . P A 2
H49E H 0.1348 -0.0717 -0.2501 0.086 Uiso 0.2 1 calc GR . P A 2
H49F H 0.1852 -0.1000 -0.1907 0.086 Uiso 0.2 1 calc GR . P A 2
C46A C 0.394(4) 0.047(3) 0.123(3) 0.079(13) Uani 0.2 1 d . U P A 2
H46D H 0.3338 0.0186 0.1173 0.119 Uiso 0.2 1 calc GR . P A 2
H46E H 0.4292 0.0670 0.1726 0.119 Uiso 0.2 1 calc GR . P A 2
H46F H 0.4173 0.0037 0.0922 0.119 Uiso 0.2 1 calc GR . P A 2
C47A C 0.476(3) 0.190(3) 0.120(2) 0.062(10) Uani 0.2 1 d . U P A 2
H47D H 0.4708 0.2328 0.0974 0.093 Uiso 0.2 1 calc GR . P A 2
H47E H 0.5157 0.1556 0.1032 0.093 Uiso 0.2 1 calc GR . P A 2
H47F H 0.4986 0.2234 0.1714 0.093 Uiso 0.2 1 calc GR . P A 2
C68 C 0.3958(5) 0.1484(5) 0.1121(3) 0.0247(13) Uani 0.8 1 d . . P A 1
H68 H 0.3521 0.1320 0.0655 0.030 Uiso 0.8 1 calc R . P A 1
C67A C 0.2344(11) 0.3975(17) -0.0527(13) 0.062(5) Uani 0.2 1 d . U P A 2
H67D H 0.2240 0.4546 -0.0524 0.093 Uiso 0.2 1 calc GR . P A 2
H67E H 0.2437 0.3634 -0.0976 0.093 Uiso 0.2 1 calc GR . P A 2
H67F H 0.2859 0.4101 -0.0134 0.093 Uiso 0.2 1 calc GR . P A 2
C66A C 0.0787(17) 0.322(2) -0.0879(12) 0.038(6) Uani 0.2 1 d . U P A 2
H66D H 0.0395 0.2713 -0.0857 0.057 Uiso 0.2 1 calc GR . P A 2
H66E H 0.0832 0.3050 -0.1360 0.057 Uiso 0.2 1 calc GR . P A 2
H66F H 0.0558 0.3747 -0.0754 0.057 Uiso 0.2 1 calc GR . P A 2
C48 C 0.1673(6) 0.3375(8) -0.0396(3) 0.0314(19) Uani 0.8 1 d . . P A 1
H48 H 0.1728 0.3194 0.0013 0.038 Uiso 0.8 1 calc R . P A 1
C70A C 0.2885(10) 0.3178(11) 0.2319(9) 0.0206(7) Uani 0.2 1 d D U P A 2
H70D H 0.3072 0.2749 0.1963 0.031 Uiso 0.2 1 calc GR . P A 2
H70E H 0.2884 0.2987 0.2710 0.031 Uiso 0.2 1 calc GR . P A 2
H70F H 0.3287 0.3782 0.2502 0.031 Uiso 0.2 1 calc GR . P A 2
C69A C 0.159(3) 0.353(4) 0.260(2) 0.030(6) Uani 0.2 1 d D U P A 2
H69D H 0.1696 0.3194 0.2894 0.044 Uiso 0.2 1 calc R . P A 2
H69E H 0.1868 0.4178 0.2882 0.044 Uiso 0.2 1 calc R . P A 2
H69F H 0.0961 0.3435 0.2411 0.044 Uiso 0.2 1 calc R . P A 2
C65 C 0.1806(3) 0.3198(8) 0.1978(5) 0.0245(9) Uani 0.8 1 d . . P A 1
H65 H 0.1371 0.2626 0.1617 0.029 Uiso 0.8 1 calc R . P A 1

loop_
_atom_site_aniso_label
_atom_site_aniso_U_11
_atom_site_aniso_U_22
_atom_site_aniso_U_33
_atom_site_aniso_U_23
_atom_site_aniso_U_13
_atom_site_aniso_U_12
Ca1 0.0139(2) 0.0195(2) 0.0233(2) 0.01298(17) 0.00263(16) 0.00033(15)
Ca2 0.0161(2) 0.0219(2) 0.0197(2) 0.01239(17) 0.00134(16) -0.00056(16)
Si4 0.0186(3) 0.0254(3) 0.0225(3) 0.0141(2) 0.0025(2) 0.0035(2)
Si2 0.0159(3) 0.0221(3) 0.0295(3) 0.0169(2) 0.0027(2) 0.0019(2)
Si3 0.0212(3) 0.0245(3) 0.0189(3) 0.0126(2) 0.0009(2) 0.0007(2)
Si1 0.0180(3) 0.0259(3) 0.0232(3) 0.0153(2) 0.0027(2) 0.0028(2)
N2 0.0150(8) 0.0199(9) 0.0258(9) 0.0137(7) 0.0037(7) 0.0005(7)
N3 0.0177(8) 0.0228(9) 0.0259(10) 0.0158(8) 0.0023(7) 0.0024(7)
N1 0.0151(8) 0.0202(9) 0.0246(9) 0.0132(7) 0.0036(7) 0.0018(7)
N6 0.0193(9) 0.0222(9) 0.0214(9) 0.0139(8) 0.0022(7) 0.0017(7)
C15 0.0206(10) 0.0231(11) 0.0215(10) 0.0132(9) 0.0033(8) 0.0021(8)
N4 0.0152(10) 0.0228(11) 0.0158(10) 0.0143(9) -0.0007(8) -0.0021(9)
C2 0.0185(10) 0.0290(12) 0.0273(11) 0.0193(10) 0.0030(9) 0.0002(9)
N5 0.0125(9) 0.0195(11) 0.0144(10) 0.0126(9) -0.0012(8) 0.0003(8)
C13 0.0173(10) 0.0210(10) 0.0196(10) 0.0099(8) 0.0042(8) 0.0014(8)
C21 0.0140(9) 0.0202(10) 0.0276(11) 0.0126(9) 0.0009(8) -0.0002(8)
C18 0.0237(11) 0.0203(11) 0.0247(11) 0.0108(9) 0.0034(9) -0.0006(8)
C16 0.0181(10) 0.0287(12) 0.0252(11) 0.0155(9) 0.0057(8) 0.0022(9)
C17 0.0198(10) 0.0267(11) 0.0246(11) 0.0139(9) 0.0021(9) -0.0027(9)
C14 0.0167(10) 0.0205(10) 0.0205(10) 0.0116(8) 0.0019(8) -0.0003(8)
C22 0.0166(10) 0.0204(10) 0.0297(12) 0.0134(9) 0.0016(8) 0.0007(8)
C54 0.0238(11) 0.0408(14) 0.0336(13) 0.0233(11) 0.0057(10) 0.0015(10)
C1 0.0147(9) 0.0250(11) 0.0288(11) 0.0194(9) 0.0044(8) 0.0010(8)
C52 0.0199(10) 0.0291(12) 0.0249(11) 0.0186(10) -0.0011(9) -0.0005(9)
C23 0.0210(10) 0.0229(11) 0.0369(13) 0.0151(10) 0.0045(9) 0.0053(9)
C26 0.0160(9) 0.0238(11) 0.0278(11) 0.0153(9) 0.0016(8) 0.0000(8)
C55 0.0215(11) 0.0371(13) 0.0361(13) 0.0242(11) -0.0007(10) -0.0044(10)
C10 0.0194(10) 0.0245(11) 0.0356(13) 0.0130(10) 0.0082(9) 0.0051(9)
C19 0.0206(10) 0.0235(11) 0.0229(11) 0.0124(9) 0.0046(8) 0.0026(8)
C6 0.0176(10) 0.0252(11) 0.0329(12) 0.0197(10) 0.0067(9) 0.0026(8)
C27 0.0235(11) 0.0233(11) 0.0341(13) 0.0151(10) 0.0086(10) 0.0056(9)
C56 0.0291(12) 0.0310(13) 0.0307(13) 0.0177(11) -0.0017(10) -0.0057(10)
C68A 0.016(2) 0.0281(12) 0.0228(11) 0.0074(9) 0.002(2) 0.000(3)
C32 0.0265(12) 0.0349(13) 0.0307(13) 0.0157(11) 0.0053(10) 0.0057(10)
C51 0.0187(10) 0.0256(11) 0.0232(11) 0.0150(9) 0.0018(9) 0.0014(9)
C4 0.0179(10) 0.0495(15) 0.0414(14) 0.0318(13) 0.0053(10) 0.0088(10)
C30 0.0227(11) 0.0284(11) 0.0285(12) 0.0193(10) 0.0069(9) 0.0059(9)
C7 0.0234(11) 0.0294(12) 0.0255(11) 0.0152(10) 0.0018(9) 0.0014(9)
C24 0.0279(11) 0.0258(12) 0.0382(13) 0.0209(10) 0.0023(10) 0.0057(9)
C103 0.0301(12) 0.0398(14) 0.0360(14) 0.0249(12) 0.0033(10) 0.0091(11)
C3 0.0203(11) 0.0393(13) 0.0291(12) 0.0225(11) -0.0001(9) 0.0004(10)
C5 0.0207(11) 0.0355(13) 0.0406(14) 0.0243(11) 0.0107(10) 0.0085(9)
C20 0.0231(11) 0.0275(12) 0.0408(14) 0.0147(11) 0.0072(10) -0.0053(10)
C38 0.0181(10) 0.0280(12) 0.0349(13) 0.0193(10) 0.0031(9) 0.0014(9)
C53 0.0224(11) 0.0333(13) 0.0264(12) 0.0169(10) 0.0020(9) 0.0004(9)
C25 0.0264(11) 0.0289(12) 0.0312(12) 0.0197(10) 0.0036(9) 0.0027(9)
C31 0.0238(11) 0.0433(14) 0.0367(13) 0.0247(12) 0.0091(10) 0.0068(10)
C35 0.0283(12) 0.0275(12) 0.0290(12) 0.0128(10) 0.0067(10) 0.0029(9)
C60 0.0155(17) 0.0232(17) 0.0120(18) 0.0080(14) -0.0082(12) -0.0079(12)
C8 0.0331(13) 0.0368(14) 0.0279(12) 0.0163(11) 0.0082(10) 0.0045(11)
C74 0.0300(12) 0.0262(12) 0.0337(13) 0.0095(10) 0.0019(10) 0.0056(10)
C36 0.0231(11) 0.0262(11) 0.0359(13) 0.0160(10) 0.0056(10) 0.0035(9)
C37 0.0206(11) 0.0296(12) 0.0412(14) 0.0229(11) 0.0051(10) 0.0019(9)
C73 0.0296(12) 0.0285(12) 0.0246(11) 0.0129(10) 0.0055(9) 0.0036(9)
C72 0.0358(13) 0.0341(13) 0.0278(12) 0.0192(10) 0.0081(10) 0.0047(10)
C57 0.0246(11) 0.0324(12) 0.0273(12) 0.0181(10) 0.0015(9) -0.0007(10)
C11 0.0272(12) 0.0252(12) 0.0495(16) 0.0130(11) 0.0132(11) 0.0069(10)
C64 0.0150(11) 0.0232(13) 0.0188(12) 0.0158(11) 0.0000(10) -0.0023(10)
C28 0.0304(12) 0.0350(13) 0.0326(13) 0.0168(11) 0.0086(10) 0.0054(10)
C65A 0.034(10) 0.030(10) 0.042(8) 0.023(7) 0.011(6) 0.014(7)
C71 0.0240(11) 0.0332(13) 0.0266(12) 0.0134(10) -0.0033(9) 0.0004(9)
C67 0.033(2) 0.028(2) 0.0257(17) 0.0090(16) 0.0026(16) 0.0105(16)
C63 0.0142(11) 0.0277(14) 0.0236(14) 0.0172(11) -0.0029(10) -0.0025(10)
C102 0.0402(14) 0.0500(16) 0.0461(16) 0.0294(14) 0.0217(12) 0.0226(13)
C29 0.0324(13) 0.0311(13) 0.0437(15) 0.0186(11) 0.0164(11) 0.0121(10)
C66 0.030(4) 0.035(4) 0.030(3) 0.006(2) 0.012(2) 0.000(3)
C33 0.0213(11) 0.0381(13) 0.0327(13) 0.0175(11) 0.0076(10) 0.0057(10)
C9 0.0360(13) 0.0330(13) 0.0302(13) 0.0145(11) -0.0005(10) -0.0024(11)
C45 0.042(3) 0.035(2) 0.019(2) 0.0064(17) 0.0080(18) -0.012(2)
C61 0.0211(13) 0.0190(12) 0.0142(13) 0.0084(10) -0.0016(11) -0.0060(10)
C40 0.026(2) 0.042(3) 0.0220(19) 0.0214(18) -0.0009(14) -0.0101(17)
C12 0.0372(13) 0.0284(12) 0.0303(13) 0.0111(10) 0.0077(10) 0.0033(10)
C91 0.0388(14) 0.0303(13) 0.0342(13) 0.0112(11) 0.0081(11) 0.0060(11)
C45A 0.043(12) 0.054(14) 0.089(11) 0.047(10) 0.024(9) 0.027(8)
C76 0.0320(13) 0.0451(15) 0.0365(14) 0.0242(12) 0.0141(11) 0.0128(11)
C75 0.0317(12) 0.0426(14) 0.0337(13) 0.0234(12) 0.0055(10) 0.0143(11)
C94 0.0468(15) 0.0307(13) 0.0330(14) 0.0156(11) 0.0121(12) 0.0074(11)
C59 0.0134(11) 0.0180(12) 0.0146(12) 0.0113(10) -0.0012(9) -0.0050(9)
C96 0.0345(14) 0.0467(16) 0.0303(13) 0.0153(12) 0.0099(11) 0.0047(12)
C95 0.0419(15) 0.0416(15) 0.0336(13) 0.0178(12) 0.0139(11) 0.0168(12)
C100 0.0409(15) 0.0397(15) 0.0536(18) 0.0284(14) -0.0004(13) 0.0029(12)
C58 0.0285(13) 0.0484(16) 0.0459(16) 0.0281(14) 0.0037(12) -0.0101(12)
C98 0.0438(15) 0.0524(17) 0.0325(14) 0.0206(12) 0.0134(12) 0.0173(13)
C62 0.0217(13) 0.0260(14) 0.0169(13) 0.0129(11) -0.0058(10) -0.0059(11)
C69 0.033(3) 0.029(3) 0.036(2) 0.0203(19) 0.0070(18) 0.0069(19)
C34 0.0323(13) 0.0419(14) 0.0276(12) 0.0203(11) 0.0051(10) 0.0110(11)
C93 0.0336(13) 0.0392(14) 0.0346(14) 0.0158(12) 0.0036(11) 0.0044(11)
C70 0.019(2) 0.048(3) 0.040(2) 0.025(2) 0.0095(17) 0.0065(17)
C101 0.0602(19) 0.0356(15) 0.0445(16) 0.0167(13) 0.0137(14) 0.0186(13)
C39 0.0130(11) 0.0358(15) 0.0149(12) 0.0150(11) -0.0033(10) -0.0080(11)
C44 0.0160(12) 0.0398(17) 0.0268(15) 0.0253(13) -0.0062(11) -0.0064(11)
C99 0.0316(14) 0.070(2) 0.0563(19) 0.0439(17) 0.0156(13) 0.0117(14)
C92 0.0356(14) 0.0386(14) 0.0396(14) 0.0158(12) 0.0072(11) 0.0144(11)
C41 0.0249(16) 0.059(2) 0.0166(15) 0.0135(16) 0.0022(12) -0.0051(14)
C49 0.028(2) 0.050(3) 0.046(3) 0.032(3) 0.005(2) 0.0083(19)
C77 0.0369(15) 0.059(2) 0.0468(17) 0.0031(15) 0.0134(13) 0.0044(14)
C43 0.0290(15) 0.053(2) 0.0329(17) 0.0337(16) 0.0023(13) 0.0002(14)
C104 0.0501(18) 0.0533(19) 0.0490(18) 0.0302(16) -0.0085(15) -0.0057(15)
C46 0.065(4) 0.043(3) 0.028(3) 0.008(2) 0.015(3) -0.004(2)
C42 0.0302(16) 0.060(2) 0.0326(17) 0.0368(17) 0.0004(13) -0.0029(15)
C44A 0.045(9) 0.021(8) 0.063(7) 0.017(6) 0.025(6) 0.008(6)
C43A 0.079(11) 0.11(2) 0.102(12) 0.022(11) 0.039(9) 0.049(13)
C42A 0.074(11) 0.14(2) 0.125(12) 0.047(12) 0.044(9) 0.047(13)
C41A 0.069(11) 0.110(18) 0.122(12) 0.044(11) 0.038(9) 0.033(11)
C40A 0.054(7) 0.083(12) 0.093(9) 0.046(8) 0.024(6) 0.015(7)
C39A 0.053(7) 0.059(9) 0.069(7) 0.022(6) 0.024(6) 0.015(7)
C88 0.061(2) 0.068(2) 0.060(2) 0.0116(19) 0.0056(18) 0.025(2)
C97 0.0380(16) 0.064(2) 0.0537(19) 0.0108(16) 0.0203(14) 0.0057(15)
C82 0.058(2) 0.069(2) 0.0437(18) 0.0001(17) 0.0247(16) 0.0070(18)
C84 0.053(2) 0.080(3) 0.048(2) -0.0023(18) 0.0043(16) 0.027(2)
C50 0.0329(17) 0.0353(18) 0.040(2) 0.0252(16) 0.0003(15) 0.0005(14)
C80 0.0426(19) 0.080(3) 0.061(2) 0.005(2) 0.0114(17) 0.0037(18)
C89 0.056(2) 0.055(2) 0.070(2) 0.0107(18) 0.0172(18) 0.0191(17)
C78 0.052(2) 0.077(3) 0.061(2) 0.0034(19) 0.0117(17) 0.0217(19)
C81 0.074(3) 0.067(3) 0.057(2) -0.0036(19) 0.028(2) 0.002(2)
C79 0.053(2) 0.079(3) 0.070(3) 0.003(2) 0.0149(19) 0.016(2)
C83 0.080(3) 0.077(3) 0.058(2) 0.012(2) 0.028(2) 0.000(2)
C85 0.066(3) 0.075(3) 0.076(3) 0.004(2) 0.028(2) 0.009(2)
C90 0.070(3) 0.051(2) 0.116(4) 0.024(2) -0.004(3) 0.018(2)
C86 0.094(4) 0.078(3) 0.075(3) 0.013(2) 0.037(3) 0.023(3)
C87 0.108(4) 0.075(3) 0.083(3) 0.027(3) 0.041(3) 0.032(3)
N4A 0.056(8) 0.044(8) 0.084(11) -0.011(7) 0.030(7) -0.013(6)
N5A 0.073(10) 0.045(6) 0.065(9) 0.011(6) 0.043(8) 0.000(6)
C59A 0.059(9) 0.050(7) 0.044(6) 0.017(5) 0.014(6) 0.009(6)
C64A 0.020(7) 0.032(7) 0.033(6) 0.008(5) 0.003(5) 0.004(6)
C63A 0.089(14) 0.054(8) 0.057(8) 0.018(6) 0.024(8) 0.023(8)
C62A 0.104(16) 0.060(9) 0.071(9) 0.030(7) 0.034(9) 0.028(9)
C61A 0.084(13) 0.055(8) 0.060(8) 0.022(6) 0.020(8) 0.014(8)
C60A 0.053(8) 0.059(7) 0.053(6) 0.027(5) 0.013(6) 0.007(6)
C47 0.044(2) 0.039(3) 0.039(2) 0.0172(18) 0.0091(18) 0.006(2)
C48A 0.031(9) 0.071(13) 0.044(9) 0.018(7) 0.028(7) 0.013(8)
C50A 0.026(9) 0.048(11) 0.08(2) 0.015(11) 0.019(13) 0.006(7)
C49A 0.047(14) 0.079(14) 0.032(13) 0.011(9) 0.025(10) -0.007(10)
C46A 0.07(2) 0.073(19) 0.13(2) 0.077(18) 0.027(17) 0.028(14)
C47A 0.051(13) 0.066(14) 0.095(19) 0.060(14) 0.021(11) 0.025(10)
C68 0.018(2) 0.031(3) 0.0279(19) 0.0189(17) 0.0029(15) 0.003(2)
C67A 0.036(8) 0.088(14) 0.079(13) 0.062(12) 0.012(8) 0.008(8)
C66A 0.030(8) 0.055(15) 0.041(10) 0.037(11) 0.010(7) 0.006(7)
C48 0.022(3) 0.037(3) 0.038(2) 0.029(2) -0.0040(16) 0.001(2)
C70A 0.0155(17) 0.0232(17) 0.0120(18) 0.0080(14) -0.0082(12) -0.0079(12)
C69A 0.018(10) 0.033(13) 0.040(10) 0.021(8) 0.004(8) 0.005(9)
C65 0.016(2) 0.0281(12) 0.0228(11) 0.0074(9) 0.002(2) 0.000(3)

loop_
_atom_type_symbol
_atom_type_description
_atom_type_scat_dispersion_real
_atom_type_scat_dispersion_imag
_atom_type_scat_source
C C 0.0181 0.0091 'International Tables Vol C Tables 4.2.6.8 and 6.1.1.4'
H H 0.0000 0.0000 'International Tables Vol C Tables 4.2.6.8 and 6.1.1.4'
Ca Ca 0.3641 1.2855 'International Tables Vol C Tables 4.2.6.8 and 6.1.1.4'
N N 0.0311 0.0180 'International Tables Vol C Tables 4.2.6.8 and 6.1.1.4'
Si Si 0.2541 0.3302 'International Tables Vol C Tables 4.2.6.8 and 6.1.1.4'

loop_
_exptl_crystal_face_index_h
_exptl_crystal_face_index_k
_exptl_crystal_face_index_l
_exptl_crystal_face_perp_dist
_exptl_oxdiff_crystal_face_indexfrac_h
_exptl_oxdiff_crystal_face_indexfrac_k
_exptl_oxdiff_crystal_face_indexfrac_l
_exptl_oxdiff_crystal_face_x
_exptl_oxdiff_crystal_face_y
_exptl_oxdiff_crystal_face_z
-8 5 8 0.0907 -7.8614 4.9101 7.8675 0.1688 0.8228 -0.5707
-3 10 -8 0.1832 -3.2942 10.3187 -7.7039 0.2416 0.7990 0.5891
8 -3 -9 0.0747 8.1500 -3.1956 -9.1559 -0.2079 -0.7054 0.6902
1 -10 9 0.1639 0.7300 -9.7452 9.2693 -0.0957 -0.6547 -0.7360
-2 9 2 0.0855 -2.2219 9.2666 2.2271 -0.2856 0.9651 -0.0016
-4 2 11 0.1308 -4.4077 2.4519 11.4139 -0.2237 0.6331 -0.7466
-4 -7 12 0.1502 -4.4647 -6.5236 12.4672 0.1114 -0.1702 -0.9934
5 0 -13 0.1296 4.6633 0.2998 -12.6687 0.1424 -0.4177 0.8842
0 10 -3 0.1124 -0.2616 10.2953 -2.7348 -0.2811 0.8838 0.3666
3 -9 -4 0.0649 2.5436 -8.5894 -3.5491 0.2888 -0.9456 0.1029
6 8 -5 0.0966 6.1474 7.8631 -5.1465 -0.6743 0.4731 0.6234
1 3 10 0.1742 0.9399 3.0971 10.0654 -0.6963 0.5580 -0.5179
-6 -8 5 0.0736 -6.1474 -7.8631 5.1465 0.6743 -0.4731 -0.6234
-1 -3 -10 0.1365 -0.9399 -3.0971 -10.0654 0.6963 -0.5580 0.5179
9 4 -8 0.0882 9.1657 3.8176 -8.1682 -0.6478 -0.0436 0.7988
3 -4 12 0.2116 2.6714 -3.6571 12.3317 -0.6828 -0.0365 -0.7474
-9 -3 9 0.0709 -8.5585 -3.4229 8.5613 0.5547 0.0806 -0.7991
-4 4 -11 0.1773 -3.6334 3.6225 -11.3692 0.7303 0.0781 0.6647
2 -4 12 0.1935 2.0643 -4.0518 11.9385 -0.5897 -0.0734 -0.7471
9 3 -9 0.0825 8.5585 3.4229 -8.5613 -0.5547 -0.0806 0.7991
-9 0 10 0.0657 -9.0127 0.0492 10.0176 0.3823 0.4531 -0.8275
9 0 -10 0.0652 9.0127 -0.0492 -10.0176 -0.3823 -0.4531 0.8275
10 -6 0 0.1551 10.2505 -6.2878 -0.2545 -0.6980 -0.7769 0.1458
1 9 -1 0.0807 0.6641 9.3703 -0.6602 -0.4282 0.8402 0.2465
-2 -9 2 0.0556 -1.6261 -9.4048 1.6227 0.4757 -0.7986 -0.3292
-4 7 5 0.0844 -4.4345 7.4830 5.4405 -0.1515 0.9309 -0.2865
0 7 5 0.1174 -0.0157 7.0563 5.0208 -0.5342 0.7994 -0.1587
3 9 -3 0.0812 2.5880 9.4394 -2.5851 -0.5232 0.7570 0.4120

loop_
_geom_angle_atom_site_label_1
_geom_angle_atom_site_label_2
_geom_angle_atom_site_label_3
_geom_angle
_geom_angle_site_symmetry_1
_geom_angle_site_symmetry_3
N2 Ca1 Ca1 151.43(5) . 2_656
N2 Ca1 N3 112.34(6) . .
N2 Ca1 N3 157.24(7) . 2_656
N2 Ca1 N1 55.62(6) . .
N3 Ca1 Ca1 41.91(4) 2_656 2_656
N3 Ca1 Ca1 42.23(4) . 2_656
N3 Ca1 N3 84.14(7) . 2_656
N1 Ca1 Ca1 152.95(5) . 2_656
N1 Ca1 N3 156.10(7) . .
N1 Ca1 N3 114.18(6) . 2_656
N6 Ca2 Ca2 42.14(4) . 2
N6 Ca2 Ca2 42.43(4) 2 2
N6 Ca2 N6 84.58(6) 2 .
N4 Ca2 Ca2 153.30(5) . 2
N4 Ca2 N6 113.61(7) . 2
N4 Ca2 N6 156.90(7) . .
N5 Ca2 Ca2 151.26(6) . 2
N5 Ca2 N6 112.78(7) . .
N5 Ca2 N6 155.74(7) . 2
N5 Ca2 N4 55.40(7) . .
N4A Ca2 Ca2 153.1(4) . 2
N4A Ca2 N6 131.8(5) . 2
N4A Ca2 N6 130.8(6) . .
N4A Ca2 N5A 52.6(5) . .
N5A Ca2 Ca2 154.3(4) . 2
N5A Ca2 N6 132.8(4) . .
N5A Ca2 N6 130.8(5) . 2
N6 Si4 Ca2 47.76(6) . 2
N6 Si4 C74 109.59(10) . .
N6 Si4 C76 109.87(11) . .
N6 Si4 C75 120.14(11) . .
C74 Si4 Ca2 62.50(8) . 2
C76 Si4 Ca2 114.88(9) . 2
C76 Si4 C74 105.82(13) . .
C75 Si4 Ca2 139.74(9) . 2
C75 Si4 C74 105.14(12) . .
C75 Si4 C76 105.32(12) . .
N3 Si2 Ca1 37.76(6) . 2_656
N3 Si2 C38 111.40(10) . .
N3 Si2 C36 110.89(10) . .
N3 Si2 C37 112.59(10) . .
C38 Si2 Ca1 89.64(8) . 2_656
C38 Si2 C37 109.44(11) . .
C36 Si2 Ca1 89.37(8) . 2_656
C36 Si2 C38 106.20(11) . .
C36 Si2 C37 105.97(12) . .
C37 Si2 Ca1 150.30(8) . 2_656
N6 Si3 C73 110.91(10) . .
N6 Si3 C72 113.72(11) . .
N6 Si3 C71 112.70(11) . .
C73 Si3 C72 105.09(12) . .
C71 Si3 C73 106.26(11) . .
C71 Si3 C72 107.61(12) . .
N3 Si1 Ca1 47.78(7) . 2_656
N3 Si1 C35 109.49(11) . .
N3 Si1 C33 109.29(10) . .
N3 Si1 C34 118.45(11) . .
C35 Si1 Ca1 62.12(8) . 2_656
C33 Si1 Ca1 116.28(8) . 2_656
C33 Si1 C35 106.37(12) . .
C34 Si1 Ca1 137.17(9) . 2_656
C34 Si1 C35 106.03(12) . .
C34 Si1 C33 106.54(12) . .
C13 N2 Ca1 94.34(13) . .
C13 N2 C21 122.94(18) . .
C21 N2 Ca1 141.11(13) . .
Ca1 N3 Ca1 95.86(7) . 2_656
Si2 N3 Ca1 118.48(9) . .
Si2 N3 Ca1 116.91(9) . 2_656
Si1 N3 Ca1 103.56(9) . .
Si1 N3 Ca1 101.41(9) . 2_656
Si1 N3 Si2 117.21(11) . .
C13 N1 Ca1 94.55(13) . .
C13 N1 C1 122.01(18) . .
C1 N1 Ca1 142.24(14) . .
Ca2 N6 Ca2 95.43(6) 2 .
Si4 N6 Ca2 100.99(9) . .
Si4 N6 Ca2 101.65(8) . 2
Si4 N6 Si3 119.32(11) . .
Si3 N6 Ca2 118.31(9) . 2
Si3 N6 Ca2 117.11(9) . .
C16 C15 H15 119.3 . .
C16 C15 C14 121.4(2) . .
C14 C15 H15 119.3 . .
C51 N4 Ca2 94.77(15) . .
C51 N4 C39 121.3(2) . .
C39 N4 Ca2 142.89(16) . .
C1 C2 C7 122.9(2) . .
C3 C2 C1 118.8(2) . .
C3 C2 C7 118.2(2) . .
C51 N5 Ca2 94.55(14) . .
C51 N5 C59 121.7(2) . .
C59 N5 Ca2 142.35(17) . .
N2 C13 C14 122.2(2) . .
N1 C13 N2 115.49(19) . .
N1 C13 C14 122.31(19) . .
C22 C21 N2 118.2(2) . .
C26 C21 N2 121.8(2) . .
C26 C21 C22 119.8(2) . .
C17 C18 H18 119.3 . .
C17 C18 C19 121.4(2) . .
C19 C18 H18 119.3 . .
C15 C16 H16 119.5 . .
C15 C16 C17 121.0(2) . .
C17 C16 H16 119.5 . .
C18 C17 C16 117.8(2) . .
C18 C17 C20 121.5(2) . .
C16 C17 C20 120.7(2) . .
C15 C14 C13 120.9(2) . .
C19 C14 C15 117.4(2) . .
C19 C14 C13 121.65(19) . .
C21 C22 C27 120.7(2) . .
C23 C22 C21 118.9(2) . .
C23 C22 C27 120.4(2) . .
C55 C54 H54 119.3 . .
C55 C54 C53 121.5(2) . .
C53 C54 H54 119.3 . .
C2 C1 N1 122.1(2) . .
C2 C1 C6 119.7(2) . .
C6 C1 N1 118.0(2) . .
C53 C52 C51 121.6(2) . .
C53 C52 C57 117.1(2) . .
C57 C52 C51 121.2(2) . .
C22 C23 H23 119.4 . .
C24 C23 C22 121.3(2) . .
C24 C23 H23 119.4 . .
C21 C26 C30 123.4(2) . .
C25 C26 C21 118.6(2) . .
C25 C26 C30 117.9(2) . .
C54 C55 C56 117.5(2) . .
C54 C55 C58 121.2(3) . .
C56 C55 C58 121.3(2) . .
C6 C10 H10 106.7 . .
C6 C10 C11 113.6(2) . .
C6 C10 C12 113.4(2) . .
C11 C10 H10 106.7 . .
C12 C10 H10 106.7 . .
C12 C10 C11 109.3(2) . .
C18 C19 C14 121.0(2) . .
C18 C19 H19 119.5 . .
C14 C19 H19 119.5 . .
C1 C6 C10 120.6(2) . .
C5 C6 C1 118.9(2) . .
C5 C6 C10 120.5(2) . .
C22 C27 H27 106.8 . .
C22 C27 C29 113.5(2) . .
C28 C27 C22 113.87(19) . .
C28 C27 H27 106.8 . .
C28 C27 C29 108.7(2) . .
C29 C27 H27 106.8 . .
C55 C56 H56 119.3 . .
C55 C56 C57 121.4(2) . .
C57 C56 H56 119.3 . .
C64A C68A H68A 106.1 . .
C64A C68A C70A 121(3) . .
C64A C68A C69A 112(3) . .
C70A C68A H68A 106.1 . .
C69A C68A H68A 106.1 . .
C69A C68A C70A 105(3) . .
H32A C32 H32B 109.5 . .
H32A C32 H32C 109.5 . .
H32B C32 H32C 109.5 . .
C30 C32 H32A 109.5 . .
C30 C32 H32B 109.5 . .
C30 C32 H32C 109.5 . .
N4 C51 N5 115.3(2) . .
N4 C51 C52 122.7(2) . .
N5 C51 C52 122.0(2) . .
N4A C51 C52 122.5(7) . .
N5A C51 C52 123.6(7) . .
N5A C51 N4A 113.8(10) . .
C3 C4 H4 120.3 . .
C3 C4 C5 119.4(2) . .
C5 C4 H4 120.3 . .
C26 C30 C32 111.16(19) . .
C26 C30 H30 108.0 . .
C26 C30 C31 112.2(2) . .
C32 C30 H30 108.0 . .
C31 C30 C32 109.4(2) . .
C31 C30 H30 108.0 . .
C2 C7 H7 107.9 . .
C2 C7 C8 110.6(2) . .
C2 C7 C9 112.5(2) . .
C8 C7 H7 107.9 . .
C8 C7 C9 109.9(2) . .
C9 C7 H7 107.9 . .
C23 C24 H24 120.3 . .
C25 C24 C23 119.5(2) . .
C25 C24 H24 120.3 . .
C102 C103 C104 121.5(3) . .
C98 C103 C102 117.9(3) . .
C98 C103 C104 120.5(3) . .
C2 C3 H3 119.2 . .
C4 C3 C2 121.7(2) . .
C4 C3 H3 119.2 . .
C6 C5 H5 119.3 . .
C4 C5 C6 121.3(2) . .
C4 C5 H5 119.3 . .
C17 C20 H20A 109.5 . .
C17 C20 H20B 109.5 . .
C17 C20 H20C 109.5 . .
H20A C20 H20B 109.5 . .
H20A C20 H20C 109.5 . .
H20B C20 H20C 109.5 . .
Si2 C38 H38A 109.5 . .
Si2 C38 H38B 109.5 . .
Si2 C38 H38C 109.5 . .
H38A C38 H38B 109.5 . .
H38A C38 H38C 109.5 . .
H38B C38 H38C 109.5 . .
C54 C53 C52 121.3(2) . .
C54 C53 H53 119.3 . .
C52 C53 H53 119.3 . .
C26 C25 H25 119.1 . .
C24 C25 C26 121.9(2) . .
C24 C25 H25 119.1 . .
C30 C31 H31A 109.5 . .
C30 C31 H31B 109.5 . .
C30 C31 H31C 109.5 . .
H31A C31 H31B 109.5 . .
H31A C31 H31C 109.5 . .
H31B C31 H31C 109.5 . .
Ca1 C35 H35A 64.5 2_656 .
Ca1 C35 H35B 167.5 2_656 .
Ca1 C35 H35C 64.9 2_656 .
Si1 C35 Ca1 83.02(9) . 2_656
Si1 C35 H35A 109.5 . .
Si1 C35 H35B 109.5 . .
Si1 C35 H35C 109.5 . .
H35A C35 H35B 109.5 . .
H35A C35 H35C 109.5 . .
H35B C35 H35C 109.5 . .
C61 C60 C65 119.7(5) . .
C59 C60 C61 117.5(3) . .
C59 C60 C65 122.8(4) . .
C7 C8 H8A 109.5 . .
C7 C8 H8B 109.5 . .
C7 C8 H8C 109.5 . .
H8A C8 H8B 109.5 . .
H8A C8 H8C 109.5 . .
H8B C8 H8C 109.5 . .
Ca2 C74 H74A 70.9 2 .
Ca2 C74 H74B 165.9 2 .
Ca2 C74 H74C 58.7 2 .
Si4 C74 Ca2 82.98(9) . 2
Si4 C74 H74A 109.5 . .
Si4 C74 H74B 109.5 . .
Si4 C74 H74C 109.5 . .
H74A C74 H74B 109.5 . .
H74A C74 H74C 109.5 . .
H74B C74 H74C 109.5 . .
Si2 C36 H36A 109.5 . .
Si2 C36 H36B 109.5 . .
Si2 C36 H36C 109.5 . .
H36A C36 H36B 109.5 . .
H36A C36 H36C 109.5 . .
H36B C36 H36C 109.5 . .
Si2 C37 H37A 109.5 . .
Si2 C37 H37B 109.5 . .
Si2 C37 H37C 109.5 . .
H37A C37 H37B 109.5 . .
H37A C37 H37C 109.5 . .
H37B C37 H37C 109.5 . .
Si3 C73 H73A 109.5 . .
Si3 C73 H73B 109.5 . .
Si3 C73 H73C 109.5 . .
H73A C73 H73B 109.5 . .
H73A C73 H73C 109.5 . .
H73B C73 H73C 109.5 . .
Si3 C72 H72A 109.5 . .
Si3 C72 H72B 109.5 . .
Si3 C72 H72C 109.5 . .
H72A C72 H72B 109.5 . .
H72A C72 H72C 109.5 . .
H72B C72 H72C 109.5 . .
C52 C57 H57 119.4 . .
C56 C57 C52 121.1(2) . .
C56 C57 H57 119.4 . .
C10 C11 H11A 109.5 . .
C10 C11 H11B 109.5 . .
C10 C11 H11C 109.5 . .
H11A C11 H11B 109.5 . .
H11A C11 H11C 109.5 . .
H11B C11 H11C 109.5 . .
C63 C64 C59 118.8(3) . .
C63 C64 C68 118.6(4) . .
C59 C64 C68 122.6(4) . .
C27 C28 H28A 109.5 . .
C27 C28 H28B 109.5 . .
C27 C28 H28C 109.5 . .
H28A C28 H28B 109.5 . .
H28A C28 H28C 109.5 . .
H28B C28 H28C 109.5 . .
C60A C65A H65A 101.6 . .
C60A C65A C67A 103(3) . .
C67A C65A H65A 101.6 . .
C66A C65A H65A 101.6 . .
C66A C65A C60A 125(3) . .
C66A C65A C67A 120(3) . .
Si3 C71 H71A 109.5 . .
Si3 C71 H71B 109.5 . .
Si3 C71 H71C 109.5 . .
H71A C71 H71B 109.5 . .
H71A C71 H71C 109.5 . .
H71B C71 H71C 109.5 . .
H67A C67 H67B 109.5 . .
H67A C67 H67C 109.5 . .
H67B C67 H67C 109.5 . .
C65 C67 H67A 109.5 . .
C65 C67 H67B 109.5 . .
C65 C67 H67C 109.5 . .
C64 C63 H63 119.3 . .
C62 C63 C64 121.4(3) . .
C62 C63 H63 119.3 . .
C103 C102 H102 119.2 . .
C101 C102 C103 121.6(3) . .
C101 C102 H102 119.2 . .
C27 C29 H29A 109.5 . .
C27 C29 H29B 109.5 . .
C27 C29 H29C 109.5 . .
H29A C29 H29B 109.5 . .
H29A C29 H29C 109.5 . .
H29B C29 H29C 109.5 . .
H66A C66 H66B 109.5 . .
H66A C66 H66C 109.5 . .
H66B C66 H66C 109.5 . .
C65 C66 H66A 109.5 . .
C65 C66 H66B 109.5 . .
C65 C66 H66C 109.5 . .
Si1 C33 H33A 109.5 . .
Si1 C33 H33B 109.5 . .
Si1 C33 H33C 109.5 . .
H33A C33 H33B 109.5 . .
H33A C33 H33C 109.5 . .
H33B C33 H33C 109.5 . .
C7 C9 H9A 109.5 . .
C7 C9 H9B 109.5 . .
C7 C9 H9C 109.5 . .
H9A C9 H9B 109.5 . .
H9A C9 H9C 109.5 . .
H9B C9 H9C 109.5 . .
C40 C45 H45 107.4 . .
C40 C45 C46 109.8(7) . .
C40 C45 C47 113.8(5) . .
C46 C45 H45 107.4 . .
C47 C45 H45 107.4 . .
C47 C45 C46 110.8(7) . .
C60 C61 H61 119.2 . .
C62 C61 C60 121.5(3) . .
C62 C61 H61 119.2 . .
C39 C40 C45 121.3(4) . .
C39 C40 C41 117.0(5) . .
C41 C40 C45 121.7(6) . .
C10 C12 H12A 109.5 . .
C10 C12 H12B 109.5 . .
C10 C12 H12C 109.5 . .
H12A C12 H12B 109.5 . .
H12A C12 H12C 109.5 . .
H12B C12 H12C 109.5 . .
C96 C91 H91 119.7 . .
C92 C91 H91 119.7 . .
C92 C91 C96 120.7(3) . .
C40A C45A H45A 112.3 . .
C46A C45A H45A 112.3 . .
C46A C45A C40A 104(3) . .
C47A C45A H45A 112.3 . .
C47A C45A C40A 97(4) . .
C47A C45A C46A 118(5) . .
Si4 C76 H76A 109.5 . .
Si4 C76 H76B 109.5 . .
Si4 C76 H76C 109.5 . .
H76A C76 H76B 109.5 . .
H76A C76 H76C 109.5 . .
H76B C76 H76C 109.5 . .
Si4 C75 H75A 109.5 . .
Si4 C75 H75B 109.5 . .
Si4 C75 H75C 109.5 . .
H75A C75 H75B 109.5 . .
H75A C75 H75C 109.5 . .
H75B C75 H75C 109.5 . .
C95 C94 H94 119.8 . .
C93 C94 H94 119.8 . .
C93 C94 C95 120.4(3) . .
C60 C59 N5 116.9(2) . .
C64 C59 N5 121.8(2) . .
C64 C59 C60 121.1(2) . .
C91 C96 C95 118.8(3) . .
C91 C96 C97 121.1(3) . .
C95 C96 C97 120.1(3) . .
C94 C95 H95 119.9 . .
C96 C95 C94 120.3(3) . .
C96 C95 H95 119.9 . .
C101 C100 H100 120.3 . .
C101 C100 C99 119.4(3) . .
C99 C100 H100 120.3 . .
C55 C58 H58A 109.5 . .
C55 C58 H58B 109.5 . .
C55 C58 H58C 109.5 . .
H58A C58 H58B 109.5 . .
H58A C58 H58C 109.5 . .
H58B C58 H58C 109.5 . .
C103 C98 H98 119.7 . .
C103 C98 C99 120.5(3) . .
C99 C98 H98 119.7 . .
C63 C62 C61 119.6(2) . .
C63 C62 H62 120.2 . .
C61 C62 H62 120.2 . .
H69A C69 H69B 109.5 . .
H69A C69 H69C 109.5 . .
H69B C69 H69C 109.5 . .
C68 C69 H69A 109.5 . .
C68 C69 H69B 109.5 . .
C68 C69 H69C 109.5 . .
Si1 C34 H34A 109.5 . .
Si1 C34 H34B 109.5 . .
Si1 C34 H34C 109.5 . .
H34A C34 H34B 109.5 . .
H34A C34 H34C 109.5 . .
H34B C34 H34C 109.5 . .
C94 C93 H93 120.3 . .
C94 C93 C92 119.4(3) . .
C92 C93 H93 120.3 . .
H70A C70 H70B 109.5 . .
H70A C70 H70C 109.5 . .
H70B C70 H70C 109.5 . .
C68 C70 H70A 109.5 . .
C68 C70 H70B 109.5 . .
C68 C70 H70C 109.5 . .
C102 C101 H101 120.0 . .
C100 C101 C102 119.9(3) . .
C100 C101 H101 120.0 . .
C40 C39 N4 117.6(3) . .
C44 C39 N4 121.6(3) . .
C44 C39 C40 120.7(3) . .
C39 C44 C48 122.4(5) . .
C43 C44 C39 119.1(3) . .
C43 C44 C48 118.5(5) . .
C100 C99 C98 120.6(3) . .
C100 C99 H99 119.7 . .
C98 C99 H99 119.7 . .
C91 C92 C93 120.4(3) . .
C91 C92 H92 119.8 . .
C93 C92 H92 119.8 . .
C40 C41 H41 119.0 . .
C42 C41 C40 122.0(5) . .
C42 C41 H41 119.0 . .
H49A C49 H49B 109.5 . .
H49A C49 H49C 109.5 . .
H49B C49 H49C 109.5 . .
C48 C49 H49A 109.5 . .
C48 C49 H49B 109.5 . .
C48 C49 H49C 109.5 . .
C82 C77 H77 118.7 . .
C82 C77 C78 122.5(4) . .
C78 C77 H77 118.7 . .
C44 C43 H43 119.5 . .
C42 C43 C44 121.0(3) . .
C42 C43 H43 119.5 . .
C103 C104 H10A 109.5 . .
C103 C104 H10B 109.5 . .
C103 C104 H10C 109.5 . .
H10A C104 H10B 109.5 . .
H10A C104 H10C 109.5 . .
H10B C104 H10C 109.5 . .
C45 C46 H46A 109.5 . .
C45 C46 H46B 109.5 . .
C45 C46 H46C 109.5 . .
H46A C46 H46B 109.5 . .
H46A C46 H46C 109.5 . .
H46B C46 H46C 109.5 . .
C41 C42 H42 120.0 . .
C43 C42 C41 120.1(3) . .
C43 C42 H42 120.0 . .
C43A C44A C39A 120.0 . .
C43A C44A C48A 117.0(16) . .
C39A C44A C48A 123.0(16) . .
C44A C43A H43A 120.0 . .
C44A C43A C42A 120.0 . .
C42A C43A H43A 120.0 . .
C43A C42A H42A 120.0 . .
C41A C42A C43A 120.0 . .
C41A C42A H42A 120.0 . .
C42A C41A H41A 120.0 . .
C40A C41A C42A 120.0 . .
C40A C41A H41A 120.0 . .
C41A C40A C45A 118.1(19) . .
C39A C40A C45A 121.9(19) . .
C39A C40A C41A 120.0 . .
C44A C39A N4A 115.2(13) . .
C40A C39A C44A 120.0 . .
C40A C39A N4A 124.5(12) . .
C89 C88 H88 120.1 . .
C87 C88 H88 120.1 . .
C87 C88 C89 119.8(4) . .
C96 C97 H97A 109.5 . .
C96 C97 H97B 109.5 . .
C96 C97 H97C 109.5 . .
H97A C97 H97B 109.5 . .
H97A C97 H97C 109.5 . .
H97B C97 H97C 109.5 . .
C77 C82 C81 116.4(4) . .
C77 C82 C83 121.4(4) . .
C81 C82 C83 122.2(4) . .
C89 C84 H84 118.5 . .
C89 C84 C85 123.0(5) . .
C85 C84 H84 118.5 . .
H50A C50 H50B 109.5 . .
H50A C50 H50C 109.5 . .
H50B C50 H50C 109.5 . .
C48 C50 H50A 109.5 . .
C48 C50 H50B 109.5 . .
C48 C50 H50C 109.5 . .
C81 C80 H80 118.1 . .
C79 C80 H80 118.1 . .
C79 C80 C81 123.8(4) . .
C88 C89 C90 121.8(4) . .
C84 C89 C88 115.8(4) . .
C84 C89 C90 122.3(5) . .
C77 C78 H78 119.7 . .
C79 C78 C77 120.6(5) . .
C79 C78 H78 119.7 . .
C82 C81 H81 120.5 . .
C80 C81 C82 119.1(5) . .
C80 C81 H81 120.5 . .
C80 C79 H79 121.2 . .
C78 C79 C80 117.5(5) . .
C78 C79 H79 121.2 . .
C82 C83 H83A 109.5 . .
C82 C83 H83B 109.5 . .
C82 C83 H83C 109.5 . .
H83A C83 H83B 109.5 . .
H83A C83 H83C 109.5 . .
H83B C83 H83C 109.5 . .
C84 C85 H85 120.1 . .
C84 C85 C86 119.8(5) . .
C86 C85 H85 120.1 . .
C89 C90 H90A 109.5 . .
C89 C90 H90B 109.5 . .
C89 C90 H90C 109.5 . .
H90A C90 H90B 109.5 . .
H90A C90 H90C 109.5 . .
H90B C90 H90C 109.5 . .
C85 C86 H86 121.3 . .
C87 C86 C85 117.3(5) . .
C87 C86 H86 121.3 . .
C88 C87 C86 124.3(6) . .
C88 C87 H87 117.8 . .
C86 C87 H87 117.8 . .
C51 N4A Ca2 95.0(8) . .
C51 N4A C39A 123.6(12) . .
C39A N4A Ca2 136.2(12) . .
C51 N5A Ca2 98.5(8) . .
C51 N5A C59A 120.9(12) . .
C59A N5A Ca2 133.7(12) . .
C64A C59A N5A 116.7(10) . .
C64A C59A C60A 120.0 . .
C60A C59A N5A 123.3(10) . .
C59A C64A C68A 118.1(19) . .
C59A C64A C63A 120.0 . .
C63A C64A C68A 121.8(19) . .
C64A C63A H63A 120.0 . .
C64A C63A C62A 120.0 . .
C62A C63A H63A 120.0 . .
C63A C62A H62A 120.0 . .
C61A C62A C63A 120.0 . .
C61A C62A H62A 120.0 . .
C62A C61A H61A 120.0 . .
C60A C61A C62A 120.0 . .
C60A C61A H61A 120.0 . .
C59A C60A C65A 132(2) . .
C61A C60A C65A 107(2) . .
C61A C60A C59A 120.0 . .
C45 C47 H47A 109.5 . .
C45 C47 H47B 109.5 . .
C45 C47 H47C 109.5 . .
H47A C47 H47B 109.5 . .
H47A C47 H47C 109.5 . .
H47B C47 H47C 109.5 . .
C44A C48A H48A 102.1 . .
C44A C48A C50A 115(3) . .
C44A C48A C49A 102(3) . .
C50A C48A H48A 102.1 . .
C50A C48A C49A 130(3) . .
C49A C48A H48A 102.1 . .
C48A C50A H50D 109.5 . .
C48A C50A H50E 109.5 . .
C48A C50A H50F 109.5 . .
H50D C50A H50E 109.5 . .
H50D C50A H50F 109.5 . .
H50E C50A H50F 109.5 . .
C48A C49A H49D 109.5 . .
C48A C49A H49E 109.5 . .
C48A C49A H49F 109.5 . .
H49D C49A H49E 109.5 . .
H49D C49A H49F 109.5 . .
H49E C49A H49F 109.5 . .
C45A C46A H46D 109.5 . .
C45A C46A H46E 109.5 . .
C45A C46A H46F 109.5 . .
H46D C46A H46E 109.5 . .
H46D C46A H46F 109.5 . .
H46E C46A H46F 109.5 . .
C45A C47A H47D 109.5 . .
C45A C47A H47E 109.5 . .
C45A C47A H47F 109.5 . .
H47D C47A H47E 109.5 . .
H47D C47A H47F 109.5 . .
H47E C47A H47F 109.5 . .
C64 C68 C69 110.6(5) . .
C64 C68 C70 112.7(5) . .
C64 C68 H68 108.1 . .
C69 C68 C70 109.1(7) . .
C69 C68 H68 108.1 . .
C70 C68 H68 108.1 . .
C65A C67A H67D 109.5 . .
C65A C67A H67E 109.5 . .
C65A C67A H67F 109.5 . .
H67D C67A H67E 109.5 . .
H67D C67A H67F 109.5 . .
H67E C67A H67F 109.5 . .
C65A C66A H66D 109.5 . .
C65A C66A H66E 109.5 . .
C65A C66A H66F 109.5 . .
H66D C66A H66E 109.5 . .
H66D C66A H66F 109.5 . .
H66E C66A H66F 109.5 . .
C44 C48 C49 110.6(5) . .
C44 C48 C50 115.5(7) . .
C44 C48 H48 107.8 . .
C49 C48 H48 107.8 . .
C50 C48 C49 107.1(8) . .
C50 C48 H48 107.8 . .
C68A C70A H70D 109.5 . .
C68A C70A H70E 109.5 . .
C68A C70A H70F 109.5 . .
H70D C70A H70E 109.5 . .
H70D C70A H70F 109.5 . .
H70E C70A H70F 109.5 . .
C68A C69A H69D 109.5 . .
C68A C69A H69E 109.5 . .
C68A C69A H69F 109.5 . .
H69D C69A H69E 109.5 . .
H69D C69A H69F 109.5 . .
H69E C69A H69F 109.5 . .
C60 C65 C67 111.9(6) . .
C60 C65 H65 106.5 . .
C67 C65 H65 106.5 . .
C66 C65 C60 114.6(8) . .
C66 C65 C67 110.3(8) . .
C66 C65 H65 106.5 . .

loop_
_geom_bond_atom_site_label_1
_geom_bond_atom_site_label_2
_geom_bond_distance
_geom_bond_site_symmetry_2
Ca1 Ca1 3.6711(8) 2_656
Ca1 N2 2.4293(19) .
Ca1 N3 2.4651(18) .
Ca1 N3 2.4804(19) 2_656
Ca1 N1 2.4300(17) .
Ca2 Ca2 3.7019(8) 2
Ca2 N6 2.4951(18) 2
Ca2 N6 2.5089(19) .
Ca2 N4 2.441(2) .
Ca2 N5 2.435(2) .
Ca2 N4A 2.427(16) .
Ca2 N5A 2.431(14) .
Si4 Ca2 3.3007(7) 2
Si4 N6 1.7150(19) .
Si4 C74 1.885(3) .
Si4 C76 1.884(3) .
Si4 C75 1.875(3) .
Si2 Ca1 3.6117(7) 2_656
Si2 N3 1.7328(19) .
Si2 C38 1.880(2) .
Si2 C36 1.877(3) .
Si2 C37 1.889(3) .
Si3 N6 1.7323(19) .
Si3 C73 1.876(3) .
Si3 C72 1.877(3) .
Si3 C71 1.870(2) .
Si1 Ca1 3.2830(7) 2_656
Si1 N3 1.715(2) .
Si1 C35 1.890(3) .
Si1 C33 1.888(2) .
Si1 C34 1.871(3) .
N2 C13 1.345(3) .
N2 C21 1.425(3) .
N3 Ca1 2.4803(19) 2_656
N1 C13 1.336(3) .
N1 C1 1.430(3) .
N6 Ca2 2.4951(18) 2
C15 H15 0.9500 .
C15 C16 1.388(3) .
C15 C14 1.398(3) .
N4 C51 1.333(3) .
N4 C39 1.422(4) .
C2 C1 1.408(3) .
C2 C7 1.520(3) .
C2 C3 1.400(3) .
N5 C51 1.350(3) .
N5 C59 1.422(3) .
C13 C14 1.516(3) .
C21 C22 1.417(3) .
C21 C26 1.408(3) .
C18 H18 0.9500 .
C18 C17 1.390(3) .
C18 C19 1.392(3) .
C16 H16 0.9500 .
C16 C17 1.394(3) .
C17 C20 1.516(3) .
C14 C19 1.396(3) .
C22 C23 1.396(3) .
C22 C27 1.524(3) .
C54 H54 0.9500 .
C54 C55 1.383(4) .
C54 C53 1.393(3) .
C1 C6 1.416(3) .
C52 C51 1.516(3) .
C52 C53 1.394(4) .
C52 C57 1.397(3) .
C23 H23 0.9500 .
C23 C24 1.382(4) .
C26 C30 1.518(3) .
C26 C25 1.401(3) .
C55 C56 1.392(4) .
C55 C58 1.511(3) .
C10 H10 1.0000 .
C10 C6 1.519(3) .
C10 C11 1.533(3) .
C10 C12 1.521(4) .
C19 H19 0.9500 .
C6 C5 1.394(3) .
C27 H27 1.0000 .
C27 C28 1.524(3) .
C27 C29 1.529(3) .
C56 H56 0.9500 .
C56 C57 1.393(3) .
C68A H68A 1.0000 .
C68A C64A 1.51(5) .
C68A C70A 1.536(13) .
C68A C69A 1.534(14) .
C32 H32A 0.9800 .
C32 H32B 0.9800 .
C32 H32C 0.9800 .
C32 C30 1.538(3) .
C51 N4A 1.349(15) .
C51 N5A 1.220(15) .
C4 H4 0.9500 .
C4 C3 1.374(4) .
C4 C5 1.387(4) .
C30 H30 1.0000 .
C30 C31 1.532(3) .
C7 H7 1.0000 .
C7 C8 1.534(3) .
C7 C9 1.536(3) .
C24 H24 0.9500 .
C24 C25 1.373(4) .
C103 C102 1.387(4) .
C103 C98 1.383(4) .
C103 C104 1.509(4) .
C3 H3 0.9500 .
C5 H5 0.9500 .
C20 H20A 0.9800 .
C20 H20B 0.9800 .
C20 H20C 0.9800 .
C38 H38A 0.9800 .
C38 H38B 0.9800 .
C38 H38C 0.9800 .
C53 H53 0.9500 .
C25 H25 0.9500 .
C31 H31A 0.9800 .
C31 H31B 0.9800 .
C31 H31C 0.9800 .
C35 Ca1 2.924(3) 2_656
C35 H35A 0.9800 .
C35 H35B 0.9800 .
C35 H35C 0.9800 .
C60 C61 1.424(4) .
C60 C59 1.411(4) .
C60 C65 1.530(5) .
C8 H8A 0.9800 .
C8 H8B 0.9800 .
C8 H8C 0.9800 .
C74 Ca2 2.950(3) 2
C74 H74A 0.9800 .
C74 H74B 0.9800 .
C74 H74C 0.9800 .
C36 H36A 0.9800 .
C36 H36B 0.9800 .
C36 H36C 0.9800 .
C37 H37A 0.9800 .
C37 H37B 0.9800 .
C37 H37C 0.9800 .
C73 H73A 0.9800 .
C73 H73B 0.9800 .
C73 H73C 0.9800 .
C72 H72A 0.9800 .
C72 H72B 0.9800 .
C72 H72C 0.9800 .
C57 H57 0.9500 .
C11 H11A 0.9800 .
C11 H11B 0.9800 .
C11 H11C 0.9800 .
C64 C63 1.402(4) .
C64 C59 1.405(4) .
C64 C68 1.510(8) .
C28 H28A 0.9800 .
C28 H28B 0.9800 .
C28 H28C 0.9800 .
C65A H65A 1.0000 .
C65A C60A 1.536(13) .
C65A C67A 1.55(5) .
C65A C66A 1.28(5) .
C71 H71A 0.9800 .
C71 H71B 0.9800 .
C71 H71C 0.9800 .
C67 H67A 0.9800 .
C67 H67B 0.9800 .
C67 H67C 0.9800 .
C67 C65 1.531(12) .
C63 H63 0.9500 .
C63 C62 1.382(4) .
C102 H102 0.9500 .
C102 C101 1.383(5) .
C29 H29A 0.9800 .
C29 H29B 0.9800 .
C29 H29C 0.9800 .
C66 H66A 0.9800 .
C66 H66B 0.9800 .
C66 H66C 0.9800 .
C66 C65 1.525(6) .
C33 H33A 0.9800 .
C33 H33B 0.9800 .
C33 H33C 0.9800 .
C9 H9A 0.9800 .
C9 H9B 0.9800 .
C9 H9C 0.9800 .
C45 H45 1.0000 .
C45 C40 1.518(7) .
C45 C46 1.551(8) .
C45 C47 1.534(9) .
C61 H61 0.9500 .
C61 C62 1.383(4) .
C40 C39 1.411(8) .
C40 C41 1.416(5) .
C12 H12A 0.9800 .
C12 H12B 0.9800 .
C12 H12C 0.9800 .
C91 H91 0.9500 .
C91 C96 1.387(4) .
C91 C92 1.376(4) .
C45A H45A 1.0000 .
C45A C40A 1.74(5) .
C45A C46A 1.62(7) .
C45A C47A 1.33(6) .
C76 H76A 0.9800 .
C76 H76B 0.9800 .
C76 H76C 0.9800 .
C75 H75A 0.9800 .
C75 H75B 0.9800 .
C75 H75C 0.9800 .
C94 H94 0.9500 .
C94 C95 1.390(4) .
C94 C93 1.373(4) .
C96 C95 1.389(4) .
C96 C97 1.501(4) .
C95 H95 0.9500 .
C100 H100 0.9500 .
C100 C101 1.369(5) .
C100 C99 1.380(5) .
C58 H58A 0.9800 .
C58 H58B 0.9800 .
C58 H58C 0.9800 .
C98 H98 0.9500 .
C98 C99 1.387(5) .
C62 H62 0.9500 .
C69 H69A 0.9800 .
C69 H69B 0.9800 .
C69 H69C 0.9800 .
C69 C68 1.531(11) .
C34 H34A 0.9800 .
C34 H34B 0.9800 .
C34 H34C 0.9800 .
C93 H93 0.9500 .
C93 C92 1.386(4) .
C70 H70A 0.9800 .
C70 H70B 0.9800 .
C70 H70C 0.9800 .
C70 C68 1.550(11) .
C101 H101 0.9500 .
C39 C44 1.407(5) .
C44 C43 1.403(4) .
C44 C48 1.484(10) .
C99 H99 0.9500 .
C92 H92 0.9500 .
C41 H41 0.9500 .
C41 C42 1.381(6) .
C49 H49A 0.9800 .
C49 H49B 0.9800 .
C49 H49C 0.9800 .
C49 C48 1.596(12) .
C77 H77 0.9500 .
C77 C82 1.368(6) .
C77 C78 1.409(6) .
C43 H43 0.9500 .
C43 C42 1.360(6) .
C104 H10A 0.9800 .
C104 H10B 0.9800 .
C104 H10C 0.9800 .
C46 H46A 0.9800 .
C46 H46B 0.9800 .
C46 H46C 0.9800 .
C42 H42 0.9500 .
C44A C43A 1.3900 .
C44A C39A 1.3900 .
C44A C48A 1.43(4) .
C43A H43A 0.9500 .
C43A C42A 1.3900 .
C42A H42A 0.9500 .
C42A C41A 1.3900 .
C41A H41A 0.9500 .
C41A C40A 1.3900 .
C40A C39A 1.3900 .
C39A N4A 1.52(2) .
C88 H88 0.9500 .
C88 C89 1.437(6) .
C88 C87 1.327(7) .
C97 H97A 0.9800 .
C97 H97B 0.9800 .
C97 H97C 0.9800 .
C82 C81 1.439(6) .
C82 C83 1.462(7) .
C84 H84 0.9500 .
C84 C89 1.370(5) .
C84 C85 1.370(7) .
C50 H50A 0.9800 .
C50 H50B 0.9800 .
C50 H50C 0.9800 .
C50 C48 1.549(12) .
C80 H80 0.9500 .
C80 C81 1.373(7) .
C80 C79 1.373(7) .
C89 C90 1.449(7) .
C78 H78 0.9500 .
C78 C79 1.361(6) .
C81 H81 0.9500 .
C79 H79 0.9500 .
C83 H83A 0.9800 .
C83 H83B 0.9800 .
C83 H83C 0.9800 .
C85 H85 0.9500 .
C85 C86 1.391(8) .
C90 H90A 0.9800 .
C90 H90B 0.9800 .
C90 H90C 0.9800 .
C86 H86 0.9500 .
C86 C87 1.356(8) .
C87 H87 0.9500 .
N5A C59A 1.497(19) .
C59A C64A 1.3900 .
C59A C60A 1.3900 .
C64A C63A 1.3900 .
C63A H63A 0.9500 .
C63A C62A 1.3900 .
C62A H62A 0.9500 .
C62A C61A 1.3900 .
C61A H61A 0.9500 .
C61A C60A 1.3900 .
C47 H47A 0.9800 .
C47 H47B 0.9800 .
C47 H47C 0.9800 .
C48A H48A 1.0000 .
C48A C50A 1.545(13) .
C48A C49A 1.557(14) .
C50A H50D 0.9800 .
C50A H50E 0.9800 .
C50A H50F 0.9800 .
C49A H49D 0.9800 .
C49A H49E 0.9800 .
C49A H49F 0.9800 .
C46A H46D 0.9800 .
C46A H46E 0.9800 .
C46A H46F 0.9800 .
C47A H47D 0.9800 .
C47A H47E 0.9800 .
C47A H47F 0.9800 .
C68 H68 1.0000 .
C67A H67D 0.9800 .
C67A H67E 0.9800 .
C67A H67F 0.9800 .
C66A H66D 0.9800 .
C66A H66E 0.9800 .
C66A H66F 0.9800 .
C48 H48 1.0000 .
C70A H70D 0.9800 .
C70A H70E 0.9800 .
C70A H70F 0.9800 .
C69A H69D 0.9800 .
C69A H69E 0.9800 .
C69A H69F 0.9800 .
C65 H65 1.0000 .

loop_
_geom_torsion_atom_site_label_1
_geom_torsion_atom_site_label_2
_geom_torsion_atom_site_label_3
_geom_torsion_atom_site_label_4
_geom_torsion
_geom_torsion_site_symmetry_1
_geom_torsion_site_symmetry_4
Ca1 Si2 N3 Ca1 -113.93(14) 2_656 .
Ca1 Si2 N3 Si1 120.69(16) 2_656 .
Ca1 Si1 N3 Ca1 98.96(9) 2_656 .
Ca1 Si1 N3 Si2 -128.53(14) 2_656 .
Ca1 N2 C13 N1 -0.8(2) . .
Ca1 N2 C13 C14 179.63(17) . .
Ca1 N2 C21 C22 78.0(3) . .
Ca1 N2 C21 C26 -96.6(3) . .
Ca1 N1 C13 N2 0.8(2) . .
Ca1 N1 C13 C14 -179.63(17) . .
Ca1 N1 C1 C2 -100.4(3) . .
Ca1 N1 C1 C6 74.5(3) . .
Ca2 Si4 N6 Ca2 -97.96(8) 2 .
Ca2 Si4 N6 Si3 132.15(15) 2 .
Ca2 N4 C51 N5 -1.6(2) . .
Ca2 N4 C51 C52 179.27(19) . .
Ca2 N4 C39 C40 -75.4(5) . .
Ca2 N4 C39 C44 100.1(3) . .
Ca2 N5 C51 N4 1.6(2) . .
Ca2 N5 C51 C52 -179.26(19) . .
Ca2 N5 C59 C60 -77.5(4) . .
Ca2 N5 C59 C64 97.7(3) . .
Ca2 N5A C59A C64A 87.3(16) . .
Ca2 N5A C59A C60A -94.7(15) . .
N2 C13 C14 C15 -144.5(2) . .
N2 C13 C14 C19 37.2(3) . .
N2 C21 C22 C23 -177.54(19) . .
N2 C21 C22 C27 0.8(3) . .
N2 C21 C26 C30 -0.2(3) . .
N2 C21 C26 C25 176.86(19) . .
N3 Si1 C35 Ca1 -6.47(10) . 2_656
N1 C13 C14 C15 35.9(3) . .
N1 C13 C14 C19 -142.4(2) . .
N1 C1 C6 C10 0.1(3) . .
N1 C1 C6 C5 -179.1(2) . .
N6 Si4 C74 Ca2 8.21(11) . 2
C15 C16 C17 C18 -0.7(3) . .
C15 C16 C17 C20 179.2(2) . .
C15 C14 C19 C18 -1.5(3) . .
N4 C39 C44 C43 -179.7(2) . .
N4 C39 C44 C48 -1.3(6) . .
C2 C1 C6 C10 175.2(2) . .
C2 C1 C6 C5 -4.0(3) . .
C13 N2 C21 C22 -120.7(2) . .
C13 N2 C21 C26 64.6(3) . .
C13 N1 C1 C2 63.2(3) . .
C13 N1 C1 C6 -121.8(2) . .
C13 C14 C19 C18 176.8(2) . .
C21 N2 C13 N1 -169.10(19) . .
C21 N2 C13 C14 11.3(3) . .
C21 C22 C23 C24 1.4(3) . .
C21 C22 C27 C28 78.9(3) . .
C21 C22 C27 C29 -156.0(2) . .
C21 C26 C30 C32 113.3(2) . .
C21 C26 C30 C31 -123.9(2) . .
C21 C26 C25 C24 -0.4(3) . .
C16 C15 C14 C13 -177.6(2) . .
C16 C15 C14 C19 0.7(3) . .
C17 C18 C19 C14 1.2(3) . .
C14 C15 C16 C17 0.4(3) . .
C22 C21 C26 C30 -174.7(2) . .
C22 C21 C26 C25 2.3(3) . .
C22 C23 C24 C25 0.5(4) . .
C54 C55 C56 C57 0.5(4) . .
C1 N1 C13 N2 -169.3(2) . .
C1 N1 C13 C14 10.3(3) . .
C1 C2 C7 C8 110.1(2) . .
C1 C2 C7 C9 -126.6(2) . .
C1 C2 C3 C4 -0.7(4) . .
C1 C6 C5 C4 1.1(4) . .
C52 C51 N4A Ca2 179.18(18) . .
C52 C51 N4A C39A 21(3) . .
C52 C51 N5A Ca2 -179.19(18) . .
C52 C51 N5A C59A 26(2) . .
C23 C22 C27 C28 -102.8(3) . .
C23 C22 C27 C29 22.3(3) . .
C23 C24 C25 C26 -1.0(4) . .
C26 C21 C22 C23 -2.8(3) . .
C26 C21 C22 C27 175.60(19) . .
C55 C54 C53 C52 0.2(4) . .
C55 C56 C57 C52 0.3(4) . .
C10 C6 C5 C4 -178.1(2) . .
C19 C18 C17 C16 -0.1(3) . .
C19 C18 C17 C20 180.0(2) . .
C27 C22 C23 C24 -177.0(2) . .
C68A C64A C63A C62A 176.3(19) . .
C51 N4 C39 C40 119.8(4) . .
C51 N4 C39 C44 -64.8(4) . .
C51 N5 C59 C60 120.3(3) . .
C51 N5 C59 C64 -64.6(3) . .
C51 C52 C53 C54 -178.5(2) . .
C51 C52 C57 C56 178.3(2) . .
C51 N5A C59A C64A -128.5(15) . .
C51 N5A C59A C60A 49(2) . .
C30 C26 C25 C24 176.8(2) . .
C7 C2 C1 N1 1.6(3) . .
C7 C2 C1 C6 -173.2(2) . .
C7 C2 C3 C4 176.5(2) . .
C103 C102 C101 C100 -0.2(5) . .
C103 C98 C99 C100 -0.4(5) . .
C3 C2 C1 N1 178.7(2) . .
C3 C2 C1 C6 3.8(3) . .
C3 C2 C7 C8 -67.0(3) . .
C3 C2 C7 C9 56.4(3) . .
C3 C4 C5 C6 2.0(4) . .
C5 C4 C3 C2 -2.2(4) . .
C38 Si2 N3 Ca1 -58.86(13) . 2_656
C38 Si2 N3 Ca1 -172.79(10) . .
C38 Si2 N3 Si1 61.83(15) . .
C53 C54 C55 C56 -0.7(4) . .
C53 C54 C55 C58 179.7(2) . .
C53 C52 C51 N4 -37.1(3) . .
C53 C52 C51 N5 143.9(2) . .
C53 C52 C51 N4A 21.2(13) . .
C53 C52 C51 N5A -157.3(12) . .
C53 C52 C57 C56 -0.8(4) . .
C25 C26 C30 C32 -63.8(3) . .
C25 C26 C30 C31 59.1(3) . .
C35 Si1 N3 Ca1 106.70(10) . .
C35 Si1 N3 Ca1 7.73(12) . 2_656
C35 Si1 N3 Si2 -120.80(13) . .
C60 C61 C62 C63 -1.0(4) . .
C74 Si4 N6 Ca2 -107.80(11) . .
C74 Si4 N6 Ca2 -9.84(13) . 2
C74 Si4 N6 Si3 122.30(14) . .
C36 Si2 N3 Ca1 -54.73(13) . .
C36 Si2 N3 Ca1 59.20(13) . 2_656
C36 Si2 N3 Si1 179.89(11) . .
C37 Si2 N3 Ca1 177.74(10) . 2_656
C37 Si2 N3 Ca1 63.81(14) . .
C37 Si2 N3 Si1 -61.56(15) . .
C73 Si3 N6 Ca2 58.21(13) . .
C73 Si3 N6 Ca2 -55.15(13) . 2
C73 Si3 N6 Si4 -179.58(12) . .
C72 Si3 N6 Ca2 63.04(14) . 2
C72 Si3 N6 Ca2 176.40(11) . .
C72 Si3 N6 Si4 -61.39(15) . .
C57 C52 C51 N4 143.9(2) . .
C57 C52 C51 N5 -35.1(3) . .
C57 C52 C51 N4A -157.9(13) . .
C57 C52 C51 N5A 23.6(12) . .
C57 C52 C53 C54 0.6(4) . .
C11 C10 C6 C1 -154.1(2) . .
C11 C10 C6 C5 25.0(3) . .
C64 C63 C62 C61 1.5(4) . .
C71 Si3 N6 Ca2 -174.14(11) . 2
C71 Si3 N6 Ca2 -60.79(13) . .
C71 Si3 N6 Si4 61.43(16) . .
C63 C64 C59 N5 -178.6(2) . .
C63 C64 C59 C60 -3.6(4) . .
C63 C64 C68 C69 66.9(6) . .
C63 C64 C68 C70 -55.6(8) . .
C102 C103 C98 C99 1.8(4) . .
C33 Si1 N3 Ca1 -9.45(12) . .
C33 Si1 N3 Ca1 -108.42(11) . 2_656
C33 Si1 N3 Si2 123.06(13) . .
C33 Si1 C35 Ca1 111.51(10) . 2_656
C45 C40 C39 N4 -0.2(7) . .
C45 C40 C39 C44 -175.7(5) . .
C45 C40 C41 C42 178.5(5) . .
C61 C60 C59 N5 179.2(2) . .
C61 C60 C59 C64 4.0(4) . .
C61 C60 C65 C67 102.7(6) . .
C61 C60 C65 C66 -23.9(11) . .
C40 C39 C44 C43 -4.3(5) . .
C40 C39 C44 C48 174.0(6) . .
C40 C41 C42 C43 -1.3(6) . .
C12 C10 C6 C1 80.3(3) . .
C12 C10 C6 C5 -100.6(3) . .
C91 C96 C95 C94 -0.1(4) . .
C45A C40A C39A C44A -179(2) . .
C45A C40A C39A N4A 8(3) . .
C76 Si4 N6 Ca2 8.07(12) . .
C76 Si4 N6 Ca2 106.02(11) . 2
C76 Si4 N6 Si3 -121.83(13) . .
C76 Si4 C74 Ca2 -110.21(10) . 2
C75 Si4 N6 Ca2 -131.66(11) . 2
C75 Si4 N6 Ca2 130.39(11) . .
C75 Si4 N6 Si3 0.49(18) . .
C75 Si4 C74 Ca2 138.63(10) . 2
C94 C93 C92 C91 1.3(4) . .
C59 N5 C51 N4 170.9(2) . .
C59 N5 C51 C52 -10.0(4) . .
C59 C60 C61 C62 -1.7(4) . .
C59 C60 C65 C67 -78.9(8) . .
C59 C60 C65 C66 154.5(8) . .
C59 C64 C63 C62 0.8(4) . .
C59 C64 C68 C69 -110.2(5) . .
C59 C64 C68 C70 127.3(6) . .
C96 C91 C92 C93 -2.2(4) . .
C95 C94 C93 C92 0.1(4) . .
C58 C55 C56 C57 -179.9(2) . .
C98 C103 C102 C101 -1.6(4) . .
C34 Si1 N3 Ca1 129.40(11) . 2_656
C34 Si1 N3 Ca1 -131.64(11) . .
C34 Si1 N3 Si2 0.87(17) . .
C34 Si1 C35 Ca1 -135.34(9) . 2_656
C93 C94 C95 C96 -0.7(4) . .
C101 C100 C99 C98 -1.4(5) . .
C39 N4 C51 N5 169.2(2) . .
C39 N4 C51 C52 -9.8(4) . .
C39 C40 C41 C42 -1.2(8) . .
C39 C44 C43 C42 1.7(4) . .
C39 C44 C48 C49 -110.0(6) . .
C39 C44 C48 C50 128.1(5) . .
C44 C43 C42 C41 1.1(5) . .
C99 C100 C101 C102 1.7(5) . .
C92 C91 C96 C95 1.6(4) . .
C92 C91 C96 C97 -175.8(3) . .
C41 C40 C39 N4 179.6(4) . .
C41 C40 C39 C44 4.0(7) . .
C77 C82 C81 C80 0.5(5) . .
C77 C78 C79 C80 0.3(6) . .
C43 C44 C48 C49 68.4(8) . .
C43 C44 C48 C50 -53.5(6) . .
C104 C103 C102 C101 -179.0(3) . .
C104 C103 C98 C99 179.3(3) . .
C46 C45 C40 C39 154.0(8) . .
C46 C45 C40 C41 -25.8(10) . .
C44A C43A C42A C41A 0.0 . .
C44A C39A N4A Ca2 91(2) . .
C44A C39A N4A C51 -121.7(18) . .
C43A C44A C39A C40A 0.0 . .
C43A C44A C39A N4A 174.2(15) . .
C43A C44A C48A C50A -100(2) . .
C43A C44A C48A C49A 45(3) . .
C43A C42A C41A C40A 0.0 . .
C42A C41A C40A C45A 179(2) . .
C42A C41A C40A C39A 0.0 . .
C41A C40A C39A C44A 0.0 . .
C41A C40A C39A N4A -173.6(17) . .
C40A C39A N4A Ca2 -95.2(18) . .
C40A C39A N4A C51 52(3) . .
C39A C44A C43A C42A 0.0 . .
C39A C44A C48A C50A 79(3) . .
C39A C44A C48A C49A -136(2) . .
C97 C96 C95 C94 177.3(3) . .
C82 C77 C78 C79 -0.5(6) . .
C84 C85 C86 C87 -0.2(7) . .
C89 C88 C87 C86 -1.2(7) . .
C89 C84 C85 C86 -0.1(6) . .
C78 C77 C82 C81 0.0(5) . .
C78 C77 C82 C83 178.8(3) . .
C81 C80 C79 C78 0.3(6) . .
C79 C80 C81 C82 -0.8(6) . .
C83 C82 C81 C80 -178.2(4) . .
C85 C84 C89 C88 -0.2(6) . .
C85 C84 C89 C90 -178.8(4) . .
C85 C86 C87 C88 0.9(7) . .
C87 C88 C89 C84 0.8(6) . .
C87 C88 C89 C90 179.4(4) . .
N4A C51 N5A Ca2 2.2(15) . .
N4A C51 N5A C59A -152.5(17) . .
N5A C51 N4A Ca2 -2.2(15) . .
N5A C51 N4A C39A -160.2(19) . .
N5A C59A C64A C68A 1.6(18) . .
N5A C59A C64A C63A 178.0(13) . .
N5A C59A C60A C65A 17(3) . .
N5A C59A C60A C61A -177.9(14) . .
C59A C64A C63A C62A 0.0 . .
C64A C59A C60A C65A -165(3) . .
C64A C59A C60A C61A 0.0 . .
C64A C63A C62A C61A 0.0 . .
C63A C62A C61A C60A 0.0 . .
C62A C61A C60A C65A 168(2) . .
C62A C61A C60A C59A 0.0 . .
C60A C59A C64A C68A -176.4(19) . .
C60A C59A C64A C63A 0.0 . .
C47 C45 C40 C39 -81.2(7) . .
C47 C45 C40 C41 99.1(7) . .
C48A C44A C43A C42A 179(2) . .
C48A C44A C39A C40A -179(2) . .
C48A C44A C39A N4A -5(2) . .
C46A C45A C40A C41A -67(4) . .
C46A C45A C40A C39A 111(3) . .
C47A C45A C40A C41A 53(4) . .
C47A C45A C40A C39A -128(3) . .
C68 C64 C63 C62 -176.5(4) . .
C68 C64 C59 N5 -1.5(5) . .
C68 C64 C59 C60 173.5(4) . .
C67A C65A C60A C59A -122(3) . .
C67A C65A C60A C61A 72(3) . .
C66A C65A C60A C59A 97(5) . .
C66A C65A C60A C61A -70(5) . .
C48 C44 C43 C42 -176.7(5) . .
C70A C68A C64A C59A 78(4) . .
C70A C68A C64A C63A -98(3) . .
C69A C68A C64A C59A -157(3) . .
C69A C68A C64A C63A 26(4) . .
C65 C60 C61 C62 176.8(5) . .
C65 C60 C59 N5 0.8(6) . .
C65 C60 C59 C64 -174.4(5) . .

loop_
_diffrn_oxdiff_twin_id
_diffrn_oxdiff_twin_ratio
_diffrn_oxdiff_twin_reflns_isolated
_diffrn_oxdiff_twin_reflns_overlapped
1 0.5414 54810 34923
2 0.4586 54825 34923
